data_7107747
loop_
_publ_author_name
'Louise N. Dawe'
'Tayel AlHujran'
'Ahn-Huu Tran'
'Jason I. Mercer'
'Edward A. Jackson'
'Lawrence T.Scott'
'Paris E. Georghiou'

_publ_section_title
;
 'Corannulene and its pentaalkylated derivative form stable solid-state
 complexes with pristine C60-fullerene'
;
_journal_name_full Chem.Commun.
_journal_page_first 5563
_journal_paper_doi 10.1039/c2cc30652b
_journal_volume 48
_journal_year 2012
_chemical_formula_moiety '1.0(C60), C20 H10'
_chemical_formula_sum 'C80 H10'
_chemical_formula_weight 970.96
_chemical_name_systematic
;
?
;
_space_group_IT_number 14
_symmetry_cell_setting monoclinic
_symmetry_Int_Tables_number 14
_symmetry_space_group_name_Hall '-P 2yn'
_symmetry_space_group_name_H-M 'P 1 21/n 1'
_atom_sites_solution_hydrogens geom
_atom_sites_solution_primary direct
_atom_sites_solution_secondary difmap
_audit_creation_method SHELXL-97
_cell_angle_alpha 90.00
_cell_angle_beta 110.768(8)
_cell_angle_gamma 90.00
_cell_formula_units_Z 4
_cell_length_a 13.0695(10)
_cell_length_b 18.6034(15)
_cell_length_c 17.3068(13)
_cell_measurement_reflns_used 23591
_cell_measurement_temperature 163(2)
_cell_measurement_theta_max 27.6
_cell_measurement_theta_min 3.3
_cell_volume 3934.5(6)
_computing_cell_refinement 'FS-PROCESS-CrystalClear-SM Expert 2.0 r4 (Rigaku, 2009)'
_computing_data_collection 'CrystalClear-SM Expert 2.0 r4 (Rigaku, 2009)'
_computing_data_reduction 'FS-PROCESS-CrystalClear-SM Expert 2.0 r4 (Rigaku, 2009)'
_computing_molecular_graphics 'CrystalStructure 4.0 (Rigaku, 2010)'
_computing_publication_material 'CrystalStructure 4.0 (Rigaku, 2010)'
_computing_structure_refinement 'SHELXL-97 (Acta Cryst.,2008, A64, 112-122)'
_computing_structure_solution 'SHELXD (Acta Cryst., 2002 D58, 1772-1779.)'
_diffrn_ambient_temperature 163(2)
_diffrn_detector_area_resol_mean 14.63
_diffrn_measured_fraction_theta_full 0.996
_diffrn_measured_fraction_theta_max 0.996
_diffrn_measurement_device_type 'Rigaku Saturn70 CCD'
_diffrn_measurement_method \w
_diffrn_radiation_monochromator 'graphite - Rigaku SHINE'
_diffrn_radiation_source 'fine-focus sealed tube'
_diffrn_radiation_type MoK\a
_diffrn_radiation_wavelength 0.71075
_diffrn_reflns_av_R_equivalents 0.0537
_diffrn_reflns_av_sigmaI/netI 0.0503
_diffrn_reflns_limit_h_max 15
_diffrn_reflns_limit_h_min -15
_diffrn_reflns_limit_k_max 22
_diffrn_reflns_limit_k_min -22
_diffrn_reflns_limit_l_max 20
_diffrn_reflns_limit_l_min -20
_diffrn_reflns_number 35719
_diffrn_reflns_theta_full 25.50
_diffrn_reflns_theta_max 25.50
_diffrn_reflns_theta_min 3.26
_exptl_absorpt_coefficient_mu 0.094
_exptl_absorpt_correction_T_max 1.000
_exptl_absorpt_correction_T_min 0.789
_exptl_absorpt_correction_type multi-scan
_exptl_absorpt_process_details 'Jacobson, R. (1998) Private communication'
_exptl_crystal_colour Red
_exptl_crystal_density_diffrn 1.639
_exptl_crystal_density_method 'not measured'
_exptl_crystal_description Prism
_exptl_crystal_F_000 1960
_exptl_crystal_size_max 0.32
_exptl_crystal_size_mid 0.29
_exptl_crystal_size_min 0.23
_refine_diff_density_max 0.922
_refine_diff_density_min -0.501
_refine_diff_density_rms 0.104
_refine_ls_extinction_method none
_refine_ls_goodness_of_fit_ref 2.112
_refine_ls_hydrogen_treatment constr
_refine_ls_matrix_type full
_refine_ls_number_parameters 1637
_refine_ls_number_reflns 7297
_refine_ls_number_restraints 2221
_refine_ls_restrained_S_all 2.127
_refine_ls_R_factor_all 0.1897
_refine_ls_R_factor_gt 0.1551
_refine_ls_shift/su_max 0.001
_refine_ls_shift/su_mean 0.000
_refine_ls_structure_factor_coef Fsqd
_refine_ls_weighting_details 'calc w=1/[\s^2^(Fo^2^)+(0.2000P)^2^+0.0000P] where P=(Fo^2^+2Fc^2^)/3'
_refine_ls_weighting_scheme calc
_refine_ls_wR_factor_gt 0.4545
_refine_ls_wR_factor_ref 0.4859
_reflns_number_gt 5076
_reflns_number_total 7297
_reflns_threshold_expression >2sigma(I)
_cod_data_source_file c2cc30652b.txt
_cod_data_source_block C60-1
_cod_original_cell_volume 3934.5(5)
_cod_database_code 7107747

loop_
_symmetry_equiv_pos_as_xyz
'x, y, z'
'-x+1/2, y+1/2, -z+1/2'
'-x, -y, -z'
'x-1/2, -y-1/2, z-1/2'

loop_
_atom_site_label
_atom_site_type_symbol
_atom_site_fract_x
_atom_site_fract_y
_atom_site_fract_z
_atom_site_U_iso_or_equiv
_atom_site_adp_type
_atom_site_occupancy
_atom_site_symmetry_multiplicity
_atom_site_calc_flag
_atom_site_refinement_flags
_atom_site_disorder_assembly
_atom_site_disorder_group
C90 C 0.3690 0.6188 0.2140 0.000 Uiso 0.00 1 d PG A 1
C1 C 0.1946(3) 0.76137(14) 0.2200(3) 0.089(4) Uani 0.431(6) 1 d PGU B 1
C2 C 0.3015(3) 0.79025(10) 0.2664(3) 0.080(4) Uani 0.431(6) 1 d PGU B 1
C3 C 0.3409(3) 0.75384(16) 0.3462(2) 0.080(4) Uani 0.431(6) 1 d PGU B 1
C4 C 0.2562(3) 0.7034(2) 0.3475(2) 0.082(4) Uani 0.431(6) 1 d PGU B 1
C5 C 0.1678(2) 0.7036(2) 0.2687(3) 0.084(4) Uani 0.431(6) 1 d PGU B 1
C6 C 0.11491(16) 0.6440(2) 0.2340(3) 0.073(3) Uani 0.431(6) 1 d PGU B 1
C7 C 0.08365(3) 0.6354(2) 0.1449(3) 0.074(4) Uani 0.431(6) 1 d PGU B 1
C8 C 0.11127(14) 0.68887(19) 0.1018(2) 0.076(4) Uani 0.431(6) 1 d PGU B 1
C9 C 0.1725(2) 0.75376(14) 0.1375(3) 0.094(4) Uani 0.431(6) 1 d PGU B 1
C10 C 0.2522(3) 0.77134(12) 0.0973(2) 0.086(4) Uani 0.431(6) 1 d PGU B 1
C11 C 0.3529(3) 0.79785(8) 0.1423(2) 0.078(4) Uani 0.431(6) 1 d PGU B 1
C12 C 0.3759(3) 0.807371(17) 0.2306(3) 0.070(4) Uani 0.431(6) 1 d PGU B 1
C13 C 0.4916(3) 0.78829(9) 0.2684(2) 0.074(4) Uani 0.431(6) 1 d PGU B 1
C14 C 0.5252(3) 0.75613(14) 0.3413(2) 0.076(4) Uani 0.431(6) 1 d PGU B 1
C15 C 0.4467(3) 0.73817(17) 0.38177(16) 0.072(4) Uani 0.431(6) 1 d PGU B 1
C16 C 0.4890(3) 0.6683(2) 0.42429(7) 0.067(4) Uani 0.431(6) 1 d PGU B 1
C17 C 0.4087(4) 0.6244(2) 0.42664(6) 0.073(4) Uani 0.431(6) 1 d PGU B 1
C18 C 0.2906(4) 0.6395(2) 0.38808(17) 0.071(3) Uani 0.431(6) 1 d PGU B 1
C19 C 0.2322(3) 0.5748(2) 0.3513(2) 0.061(3) Uani 0.431(6) 1 d PGU B 1
C20 C 0.1493(2) 0.5744(2) 0.2759(3) 0.062(3) Uani 0.431(6) 1 d PGU B 1
C21 C 0.1373(2) 0.52265(18) 0.2116(3) 0.078(4) Uani 0.431(6) 1 d PGU B 1
C22 C 0.09812(10) 0.55756(19) 0.1322(2) 0.074(4) Uani 0.431(6) 1 d PGU B 1
C23 C 0.1340(2) 0.53859(19) 0.06782(19) 0.082(4) Uani 0.431(6) 1 d PGU B 1
C24 C 0.1610(2) 0.5943(2) 0.02269(12) 0.085(4) Uani 0.431(6) 1 d PGU B 1
C25 C 0.1496(2) 0.6666(2) 0.03572(16) 0.082(4) Uani 0.431(6) 1 d PGU B 1
C26 C 0.2336(3) 0.71747(19) 0.03292(15) 0.085(4) Uani 0.431(6) 1 d PGU B 1
C27 C 0.3197(4) 0.6901(2) 0.01587(10) 0.077(4) Uani 0.431(6) 1 d PGU B 1
C28 C 0.4266(4) 0.7219(2) 0.06189(18) 0.074(4) Uani 0.431(6) 1 d PGU B 1
C29 C 0.4459(3) 0.76932(14) 0.1252(2) 0.071(4) Uani 0.431(6) 1 d PGU B 1
C30 C 0.5333(3) 0.76672(14) 0.2044(2) 0.064(3) Uani 0.431(6) 1 d PGU B 1
C31 C 0.6052(2) 0.71428(19) 0.2189(3) 0.074(4) Uani 0.431(6) 1 d PGU B 1
C32 C 0.64293(10) 0.6783(2) 0.2964(2) 0.069(4) Uani 0.431(6) 1 d PGU B 1
C33 C 0.60499(19) 0.69680(19) 0.35900(19) 0.070(4) Uani 0.431(6) 1 d PGU B 1
C34 C 0.5839(2) 0.6415(2) 0.40713(13) 0.071(4) Uani 0.431(6) 1 d PGU B 1
C35 C 0.5896(2) 0.5701(2) 0.39288(16) 0.070(4) Uani 0.431(6) 1 d PGU B 1
C36 C 0.5080(3) 0.51910(19) 0.39674(15) 0.077(4) Uani 0.431(6) 1 d PGU B 1
C37 C 0.4201(4) 0.5468(2) 0.41250(10) 0.068(3) Uani 0.431(6) 1 d PGU B 1
C38 C 0.3139(4) 0.5157(2) 0.36574(18) 0.068(3) Uani 0.431(6) 1 d PGU B 1
C39 C 0.2947(3) 0.46772(14) 0.3035(2) 0.069(4) Uani 0.431(6) 1 d PGU B 1
C40 C 0.2063(3) 0.46957(13) 0.2232(2) 0.067(3) Uani 0.431(6) 1 d PGU B 1
C41 C 0.2489(3) 0.44811(9) 0.1601(2) 0.075(4) Uani 0.431(6) 1 d PGU B 1
C42 C 0.2169(3) 0.47916(14) 0.0867(2) 0.078(4) Uani 0.431(6) 1 d PGU B 1
C43 C 0.2969(3) 0.49708(17) 0.04726(17) 0.073(4) Uani 0.431(6) 1 d PGU B 1
C44 C 0.2546(3) 0.5666(2) 0.00431(7) 0.077(4) Uani 0.431(6) 1 d PGU B 1
C45 C 0.3331(4) 0.6120(2) 0.00372(7) 0.077(4) Uani 0.431(6) 1 d PGU B 1
C46 C 0.4513(3) 0.5979(2) 0.04237(17) 0.070(3) Uani 0.431(6) 1 d PGU B 1
C47 C 0.5084(3) 0.6630(2) 0.0788(2) 0.066(3) Uani 0.431(6) 1 d PGU B 1
C48 C 0.5919(2) 0.6617(2) 0.1538(3) 0.061(3) Uani 0.431(6) 1 d PGU B 1
C49 C 0.62770(16) 0.5933(2) 0.1969(3) 0.068(3) Uani 0.431(6) 1 d PGU B 1
C50 C 0.65691(3) 0.6009(2) 0.2848(3) 0.069(4) Uani 0.431(6) 1 d PGU B 1
C51 C 0.63161(15) 0.54781(19) 0.3291(2) 0.073(4) Uani 0.431(6) 1 d PGU B 1
C52 C 0.5692(2) 0.48423(15) 0.2922(3) 0.083(4) Uani 0.431(6) 1 d PGU B 1
C53 C 0.4883(3) 0.46427(13) 0.3319(2) 0.075(4) Uani 0.431(6) 1 d PGU B 1
C54 C 0.3872(3) 0.43888(8) 0.2870(2) 0.074(4) Uani 0.431(6) 1 d PGU B 1
C55 C 0.3653(3) 0.429814(16) 0.1991(3) 0.067(3) Uani 0.431(6) 1 d PGU B 1
C56 C 0.4404(3) 0.44502(10) 0.1647(3) 0.068(4) Uani 0.431(6) 1 d PGU B 1
C57 C 0.4028(3) 0.48134(16) 0.0841(2) 0.075(4) Uani 0.431(6) 1 d PGU B 1
C58 C 0.4861(3) 0.5336(2) 0.0838(2) 0.073(3) Uani 0.431(6) 1 d PGU B 1
C59 C 0.5747(2) 0.5332(2) 0.1626(3) 0.077(4) Uani 0.431(6) 1 d PGU B 1
C60 C 0.5478(3) 0.47690(14) 0.2105(3) 0.080(4) Uani 0.431(6) 1 d PGU B 1
C91 C 0.3690 0.6188 0.2140 0.000 Uiso 0.00 1 d PG C 2
C101 C 0.5768(5) 0.5218(3) 0.3603(3) 0.096(6) Uani 0.254(7) 1 d PGU D 2
C102 C 0.6350(2) 0.5860(4) 0.3489(4) 0.086(5) Uani 0.254(7) 1 d PGU D 2
C103 C 0.64795(13) 0.5779(4) 0.2689(4) 0.074(5) Uani 0.254(7) 1 d PGU D 2
C104 C 0.5945(3) 0.5129(3) 0.2294(4) 0.078(5) Uani 0.254(7) 1 d PGU D 2
C105 C 0.5547(5) 0.4755(3) 0.2864(4) 0.092(6) Uani 0.254(7) 1 d PGU D 2
C106 C 0.4589(6) 0.44105(13) 0.2594(4) 0.086(5) Uani 0.254(7) 1 d PGU D 2
C107 C 0.3811(7) 0.44887(17) 0.3026(4) 0.086(6) Uani 0.254(7) 1 d PGU D 2
C108 C 0.4028(7) 0.4907(3) 0.3703(3) 0.088(5) Uani 0.254(7) 1 d PGU D 2
C109 C 0.5058(6) 0.5311(4) 0.4020(2) 0.093(6) Uani 0.254(7) 1 d PGU D 2
C110 C 0.4841(6) 0.6029(4) 0.42898(4) 0.084(6) Uani 0.254(7) 1 d PGU D 2
C111 C 0.5351(5) 0.6616(4) 0.41455(17) 0.083(6) Uani 0.254(7) 1 d PGU D 2
C112 C 0.6187(3) 0.6515(4) 0.3770(3) 0.081(6) Uani 0.254(7) 1 d PGU D 2
C113 C 0.6086(3) 0.7164(3) 0.3265(4) 0.086(6) Uani 0.254(7) 1 d PGU D 2
C114 C 0.6170(3) 0.7068(4) 0.2535(5) 0.073(5) Uani 0.254(7) 1 d PGU D 2
C115 C 0.6397(2) 0.6368(4) 0.2219(5) 0.065(5) Uani 0.254(7) 1 d PGU D 2
C116 C 0.5770(4) 0.6378(4) 0.1316(4) 0.058(4) Uani 0.254(7) 1 d PGU D 2
C117 C 0.5317(5) 0.5742(4) 0.0969(4) 0.057(4) Uani 0.254(7) 1 d PGU D 2
C118 C 0.5413(4) 0.5092(3) 0.1456(4) 0.066(5) Uani 0.254(7) 1 d PGU D 2
C119 C 0.4410(5) 0.4679(3) 0.1165(4) 0.060(5) Uani 0.254(7) 1 d PGU D 2
C120 C 0.3980(6) 0.43842(11) 0.1702(4) 0.071(5) Uani 0.254(7) 1 d PGU D 2
C121 C 0.2835(6) 0.43833(13) 0.1590(5) 0.078(5) Uani 0.254(7) 1 d PGU D 2
C122 C 0.2714(6) 0.44888(17) 0.2379(5) 0.084(5) Uani 0.254(7) 1 d PGU D 2
C123 C 0.1879(5) 0.4901(3) 0.2465(5) 0.071(5) Uani 0.254(7) 1 d PGU D 2
C124 C 0.2150(6) 0.5339(4) 0.3180(4) 0.067(5) Uani 0.254(7) 1 d PGU D 2
C125 C 0.3183(7) 0.5362(4) 0.3802(3) 0.075(5) Uani 0.254(7) 1 d PGU D 2
C126 C 0.3670(6) 0.6038(4) 0.41497(17) 0.078(5) Uani 0.254(7) 1 d PGU D 2
C127 C 0.3152(6) 0.6675(4) 0.3928(3) 0.066(5) Uani 0.254(7) 1 d PGU D 2
C128 C 0.3723(6) 0.7299(3) 0.3797(3) 0.070(5) Uani 0.254(7) 1 d PGU D 2
C129 C 0.4810(5) 0.7298(3) 0.3902(3) 0.084(6) Uani 0.254(7) 1 d PGU D 2
C130 C 0.5238(5) 0.7644(3) 0.3330(4) 0.085(6) Uani 0.254(7) 1 d PGU D 2
C131 C 0.4539(6) 0.79756(13) 0.2677(5) 0.085(6) Uani 0.254(7) 1 d PGU D 2
C132 C 0.4630(6) 0.79110(17) 0.1874(5) 0.088(5) Uani 0.254(7) 1 d PGU D 2
C133 C 0.5450(5) 0.7474(3) 0.1808(5) 0.071(5) Uani 0.254(7) 1 d PGU D 2
C134 C 0.5188(6) 0.7054(4) 0.1081(4) 0.063(4) Uani 0.254(7) 1 d PGU D 2
C135 C 0.4168(7) 0.7019(4) 0.0464(3) 0.077(5) Uani 0.254(7) 1 d PGU D 2
C136 C 0.3677(6) 0.6348(4) 0.00981(17) 0.083(5) Uani 0.254(7) 1 d PGU D 2
C137 C 0.4185(6) 0.5700(4) 0.0339(3) 0.067(5) Uani 0.254(7) 1 d PGU D 2
C138 C 0.3612(6) 0.5063(3) 0.0454(3) 0.067(5) Uani 0.254(7) 1 d PGU D 2
C139 C 0.2556(5) 0.5080(3) 0.0399(3) 0.081(5) Uani 0.254(7) 1 d PGU D 2
C140 C 0.2108(5) 0.4725(3) 0.0957(4) 0.081(5) Uani 0.254(7) 1 d PGU D 2
C141 C 0.1298(3) 0.5228(3) 0.1034(4) 0.085(5) Uani 0.254(7) 1 d PGU D 2
C142 C 0.1150(3) 0.5323(4) 0.1735(5) 0.073(5) Uani 0.254(7) 1 d PGU D 2
C143 C 0.0939(2) 0.6030(4) 0.2027(5) 0.067(5) Uani 0.254(7) 1 d PGU D 2
C144 C 0.1588(4) 0.6019(4) 0.2924(4) 0.063(5) Uani 0.254(7) 1 d PGU D 2
C145 C 0.2042(5) 0.6638(4) 0.3273(4) 0.061(4) Uani 0.254(7) 1 d PGU D 2
C146 C 0.1941(4) 0.7304(3) 0.2809(4) 0.076(5) Uani 0.254(7) 1 d PGU D 2
C147 C 0.2962(5) 0.7701(3) 0.3097(4) 0.068(5) Uani 0.254(7) 1 d PGU D 2
C148 C 0.3383(6) 0.80212(11) 0.2562(4) 0.081(5) Uani 0.254(7) 1 d PGU D 2
C149 C 0.2786(6) 0.79930(13) 0.1674(4) 0.092(6) Uani 0.254(7) 1 d PGU D 2
C150 C 0.3544(7) 0.79179(17) 0.1234(4) 0.091(6) Uani 0.254(7) 1 d PGU D 2
C151 C 0.3326(7) 0.7476(3) 0.0575(3) 0.092(6) Uani 0.254(7) 1 d PGU D 2
C152 C 0.2325(6) 0.7057(3) 0.0300(2) 0.096(6) Uani 0.254(7) 1 d PGU D 2
C153 C 0.2499(6) 0.6344(4) -0.00107(5) 0.090(6) Uani 0.254(7) 1 d PGU D 2
C154 C 0.1975(5) 0.5743(4) 0.01032(18) 0.085(6) Uani 0.254(7) 1 d PGU D 2
C155 C 0.1203(3) 0.5873(4) 0.0530(3) 0.083(6) Uani 0.254(7) 1 d PGU D 2
C156 C 0.1014(3) 0.6540(4) 0.0755(4) 0.085(5) Uani 0.254(7) 1 d PGU D 2
C157 C 0.08797(14) 0.6619(4) 0.1558(4) 0.075(5) Uani 0.254(7) 1 d PGU D 2
C158 C 0.1403(4) 0.7271(3) 0.1967(4) 0.084(5) Uani 0.254(7) 1 d PGU D 2
C159 C 0.1841(5) 0.7642(3) 0.1415(4) 0.097(6) Uani 0.254(7) 1 d PGU D 2
C160 C 0.1580(5) 0.7202(3) 0.0662(3) 0.098(6) Uani 0.254(7) 1 d PGU D 2
C92 C 0.3690 0.6188 0.2140 0.000 Uiso 0.00 1 d PG E 3
C201 C 0.1206(4) 0.6247(6) 0.0434(4) 0.082(6) Uani 0.169(7) 1 d PGU F 3
C202 C 0.1987(7) 0.6045(5) 0.00484(18) 0.077(6) Uani 0.169(7) 1 d PGU F 3
C203 C 0.2641(8) 0.6675(5) 0.00389(16) 0.065(6) Uani 0.169(7) 1 d PGU F 3
C204 C 0.2263(7) 0.7266(4) 0.0418(4) 0.074(6) Uani 0.169(7) 1 d PGU F 3
C205 C 0.1376(5) 0.7001(5) 0.0662(5) 0.085(6) Uani 0.169(7) 1 d PGU F 3
C206 C 0.1276(5) 0.7235(5) 0.1381(6) 0.074(6) Uani 0.169(7) 1 d PGU F 3
C207 C 0.1000(3) 0.6729(5) 0.1917(6) 0.072(6) Uani 0.169(7) 1 d PGU F 3
C208 C 0.08393(15) 0.6020(6) 0.1701(6) 0.076(6) Uani 0.169(7) 1 d PGU F 3
C209 C 0.0945(3) 0.5771(6) 0.0937(5) 0.082(6) Uani 0.169(7) 1 d PGU F 3
C210 C 0.1451(6) 0.5064(5) 0.1087(6) 0.087(7) Uani 0.169(7) 1 d PGU F 3
C211 C 0.2186(8) 0.4875(4) 0.0725(5) 0.088(7) Uani 0.169(7) 1 d PGU F 3
C212 C 0.2463(8) 0.5380(5) 0.0190(3) 0.083(6) Uani 0.169(7) 1 d PGU F 3
C213 C 0.3621(9) 0.5303(5) 0.0330(3) 0.075(6) Uani 0.169(7) 1 d PGU F 3
C214 C 0.4236(8) 0.5895(5) 0.0322(3) 0.071(6) Uani 0.169(7) 1 d PGU F 3
C215 C 0.3731(8) 0.6602(5) 0.0171(3) 0.065(6) Uani 0.169(7) 1 d PGU F 3
C216 C 0.4512(8) 0.7115(4) 0.0691(5) 0.070(6) Uani 0.169(7) 1 d PGU F 3
C217 C 0.4157(8) 0.7671(3) 0.1049(5) 0.073(6) Uani 0.169(7) 1 d PGU F 3
C218 C 0.2998(8) 0.7748(3) 0.0908(5) 0.071(6) Uani 0.169(7) 1 d PGU F 3
C219 C 0.2892(8) 0.79968(17) 0.1672(6) 0.074(6) Uani 0.169(7) 1 d PGU F 3
C220 C 0.2057(7) 0.7748(3) 0.1901(6) 0.066(6) Uani 0.169(7) 1 d PGU F 3
C221 C 0.2263(8) 0.7559(4) 0.2758(6) 0.066(6) Uani 0.169(7) 1 d PGU F 3
C222 C 0.1610(6) 0.6930(5) 0.2768(6) 0.069(6) Uani 0.169(7) 1 d PGU F 3
C223 C 0.2023(7) 0.6409(5) 0.3353(5) 0.065(6) Uani 0.169(7) 1 d PGU F 3
C224 C 0.1853(6) 0.5655(5) 0.3125(6) 0.069(6) Uani 0.169(7) 1 d PGU F 3
C225 C 0.1279(4) 0.5466(5) 0.2324(6) 0.078(6) Uani 0.169(7) 1 d PGU F 3
C226 C 0.1657(6) 0.4875(4) 0.1944(6) 0.081(6) Uani 0.169(7) 1 d PGU F 3
C227 C 0.2586(8) 0.4509(2) 0.2388(6) 0.086(7) Uani 0.169(7) 1 d PGU F 3
C228 C 0.3367(9) 0.43073(6) 0.2003(6) 0.087(7) Uani 0.169(7) 1 d PGU F 3
C229 C 0.3174(9) 0.4485(2) 0.1197(5) 0.087(6) Uani 0.169(7) 1 d PGU F 3
C230 C 0.4061(9) 0.4749(3) 0.0953(5) 0.080(6) Uani 0.169(7) 1 d PGU F 3
C231 C 0.5089(8) 0.4821(4) 0.1529(6) 0.077(6) Uani 0.169(7) 1 d PGU F 3
C232 C 0.5743(6) 0.5450(5) 0.1520(6) 0.077(6) Uani 0.169(7) 1 d PGU F 3
C233 C 0.5329(7) 0.5971(5) 0.0935(5) 0.070(6) Uani 0.169(7) 1 d PGU F 3
C234 C 0.5500(6) 0.6725(5) 0.1163(6) 0.071(6) Uani 0.169(7) 1 d PGU F 3
C235 C 0.6074(4) 0.6914(5) 0.1964(6) 0.080(6) Uani 0.169(7) 1 d PGU F 3
C236 C 0.5696(6) 0.7505(4) 0.2343(6) 0.083(6) Uani 0.169(7) 1 d PGU F 3
C237 C 0.4767(8) 0.7872(2) 0.1900(6) 0.084(6) Uani 0.169(7) 1 d PGU F 3
C238 C 0.3985(9) 0.80728(6) 0.2285(6) 0.081(6) Uani 0.169(7) 1 d PGU F 3
C239 C 0.4179(9) 0.7896(2) 0.3091(5) 0.082(6) Uani 0.169(7) 1 d PGU F 3
C240 C 0.3292(9) 0.7631(3) 0.3335(5) 0.073(6) Uani 0.169(7) 1 d PGU F 3
C241 C 0.3731(9) 0.7077(5) 0.3957(3) 0.069(6) Uani 0.169(7) 1 d PGU F 3
C242 C 0.3116(8) 0.6485(5) 0.3966(3) 0.068(6) Uani 0.169(7) 1 d PGU F 3
C243 C 0.3621(8) 0.5778(5) 0.4117(3) 0.068(6) Uani 0.169(7) 1 d PGU F 3
C244 C 0.2840(8) 0.5265(4) 0.3596(5) 0.072(6) Uani 0.169(7) 1 d PGU F 3
C245 C 0.3196(8) 0.4709(3) 0.3239(5) 0.076(6) Uani 0.169(7) 1 d PGU F 3
C246 C 0.4355(8) 0.4632(3) 0.3380(5) 0.079(6) Uani 0.169(7) 1 d PGU F 3
C247 C 0.4461(8) 0.43833(17) 0.2616(6) 0.084(6) Uani 0.169(7) 1 d PGU F 3
C248 C 0.5295(7) 0.4632(3) 0.2387(6) 0.077(6) Uani 0.169(7) 1 d PGU F 3
C249 C 0.6076(5) 0.5145(5) 0.2907(6) 0.083(6) Uani 0.169(7) 1 d PGU F 3
C250 C 0.6353(3) 0.5651(5) 0.2371(6) 0.080(6) Uani 0.169(7) 1 d PGU F 3
C251 C 0.65132(14) 0.6360(6) 0.2587(6) 0.081(6) Uani 0.169(7) 1 d PGU F 3
C252 C 0.6407(3) 0.6609(6) 0.3351(5) 0.086(7) Uani 0.169(7) 1 d PGU F 3
C253 C 0.5902(6) 0.7316(5) 0.3200(5) 0.090(7) Uani 0.169(7) 1 d PGU F 3
C254 C 0.5167(8) 0.7506(4) 0.3563(5) 0.087(6) Uani 0.169(7) 1 d PGU F 3
C255 C 0.4890(8) 0.7000(5) 0.4098(3) 0.082(6) Uani 0.169(7) 1 d PGU F 3
C256 C 0.5365(7) 0.6335(5) 0.42395(17) 0.078(6) Uani 0.169(7) 1 d PGU F 3
C257 C 0.4711(8) 0.5705(5) 0.42490(16) 0.072(6) Uani 0.169(7) 1 d PGU F 3
C258 C 0.5089(7) 0.5114(4) 0.3869(4) 0.080(6) Uani 0.169(7) 1 d PGU F 3
C259 C 0.5976(5) 0.5379(5) 0.3626(4) 0.088(6) Uani 0.169(7) 1 d PGU F 3
C260 C 0.6147(4) 0.6133(6) 0.3854(4) 0.084(6) Uani 0.169(7) 1 d PGU F 3
C93 C 0.3690 0.6188 0.2140 0.000 Uiso 0.00 1 d PG G 4
C301 C 0.3230(7) 0.7781(3) 0.3058(5) 0.056(6) Uani 0.148(6) 1 d PGU H 4
C302 C 0.2966(7) 0.79807(14) 0.2195(5) 0.050(6) Uani 0.148(6) 1 d PGU H 4
C303 C 0.3992(7) 0.80342(7) 0.2045(6) 0.055(6) Uani 0.148(6) 1 d PGU H 4
C304 C 0.4875(6) 0.7835(2) 0.2809(6) 0.058(6) Uani 0.148(6) 1 d PGU H 4
C305 C 0.4425(7) 0.7687(3) 0.3441(5) 0.065(6) Uani 0.148(6) 1 d PGU H 4
C306 C 0.4842(7) 0.7161(4) 0.3996(3) 0.068(6) Uani 0.148(6) 1 d PGU H 4
C307 C 0.4052(8) 0.6686(5) 0.41518(18) 0.058(6) Uani 0.148(6) 1 d PGU H 4
C308 C 0.2961(8) 0.6774(5) 0.3825(4) 0.056(6) Uani 0.148(6) 1 d PGU H 4
C309 C 0.2484(7) 0.7342(4) 0.3211(5) 0.058(6) Uani 0.148(6) 1 d PGU H 4
C310 C 0.1520(5) 0.7052(5) 0.2536(5) 0.058(6) Uani 0.148(6) 1 d PGU H 4
C311 C 0.1296(4) 0.7254(4) 0.1746(5) 0.056(6) Uani 0.148(6) 1 d PGU H 4
C312 C 0.2062(6) 0.7758(3) 0.1579(5) 0.049(6) Uani 0.148(6) 1 d PGU H 4
C313 C 0.2094(6) 0.7526(3) 0.0768(4) 0.058(6) Uani 0.148(6) 1 d PGU H 4
C314 C 0.3046(7) 0.7572(3) 0.0653(4) 0.056(6) Uani 0.148(6) 1 d PGU H 4
C315 C 0.4026(7) 0.7862(3) 0.1303(6) 0.054(6) Uani 0.148(6) 1 d PGU H 4
C316 C 0.4949(7) 0.7436(4) 0.1230(6) 0.057(6) Uani 0.148(6) 1 d PGU H 4
C317 C 0.5772(5) 0.7280(4) 0.1947(6) 0.055(6) Uani 0.148(6) 1 d PGU H 4
C318 C 0.5771(5) 0.7483(3) 0.2764(6) 0.051(6) Uani 0.148(6) 1 d PGU H 4
C319 C 0.6226(3) 0.6915(4) 0.3367(5) 0.058(6) Uani 0.148(6) 1 d PGU H 4
C320 C 0.5750(5) 0.6747(4) 0.3923(3) 0.064(6) Uani 0.148(6) 1 d PGU H 4
C321 C 0.5596(6) 0.6016(5) 0.4145(2) 0.062(6) Uani 0.148(6) 1 d PGU H 4
C322 C 0.4577(7) 0.5967(5) 0.42969(8) 0.058(6) Uani 0.148(6) 1 d PGU H 4
C323 C 0.3920(8) 0.5362(5) 0.4042(3) 0.058(6) Uani 0.148(6) 1 d PGU H 4
C324 C 0.2773(7) 0.5476(5) 0.3644(4) 0.058(6) Uani 0.148(6) 1 d PGU H 4
C325 C 0.2279(7) 0.6143(5) 0.3539(5) 0.057(6) Uani 0.148(6) 1 d PGU H 4
C326 C 0.1413(5) 0.6312(5) 0.2769(6) 0.057(6) Uani 0.148(6) 1 d PGU H 4
C327 C 0.1058(3) 0.5802(5) 0.2174(6) 0.052(6) Uani 0.148(6) 1 d PGU H 4
C328 C 0.08129(6) 0.6035(5) 0.1328(6) 0.055(6) Uani 0.148(6) 1 d PGU H 4
C329 C 0.0964(2) 0.6718(4) 0.1108(5) 0.058(6) Uani 0.148(6) 1 d PGU H 4
C330 C 0.1429(5) 0.6880(4) 0.0482(4) 0.061(6) Uani 0.148(6) 1 d PGU H 4
C331 C 0.1784(6) 0.6348(5) 0.0130(2) 0.062(6) Uani 0.148(6) 1 d PGU H 4
C332 C 0.2792(7) 0.6378(5) -0.00257(7) 0.058(6) Uani 0.148(6) 1 d PGU H 4
C333 C 0.3420(8) 0.6990(5) 0.0233(3) 0.057(6) Uani 0.148(6) 1 d PGU H 4
C334 C 0.4570(7) 0.6885(5) 0.0594(4) 0.056(6) Uani 0.148(6) 1 d PGU H 4
C335 C 0.5077(7) 0.6224(5) 0.0713(5) 0.057(6) Uani 0.148(6) 1 d PGU H 4
C336 C 0.5945(5) 0.6045(5) 0.1489(6) 0.057(6) Uani 0.148(6) 1 d PGU H 4
C337 C 0.6296(3) 0.6560(5) 0.2091(6) 0.058(6) Uani 0.148(6) 1 d PGU H 4
C338 C 0.65565(5) 0.6320(5) 0.2944(6) 0.061(6) Uani 0.148(6) 1 d PGU H 4
C339 C 0.6386(2) 0.5643(4) 0.3162(5) 0.060(6) Uani 0.148(6) 1 d PGU H 4
C340 C 0.5903(5) 0.5479(4) 0.3784(4) 0.061(6) Uani 0.148(6) 1 d PGU H 4
C341 C 0.5211(6) 0.4853(3) 0.3475(4) 0.057(6) Uani 0.148(6) 1 d PGU H 4
C342 C 0.4267(7) 0.4783(3) 0.3590(4) 0.058(6) Uani 0.148(6) 1 d PGU H 4
C343 C 0.3306(7) 0.4499(2) 0.2931(6) 0.054(6) Uani 0.148(6) 1 d PGU H 4
C344 C 0.2390(7) 0.4932(4) 0.3002(6) 0.055(6) Uani 0.148(6) 1 d PGU H 4
C345 C 0.1574(5) 0.5078(4) 0.2296(6) 0.053(6) Uani 0.148(6) 1 d PGU H 4
C346 C 0.1563(5) 0.4874(3) 0.1475(6) 0.048(6) Uani 0.148(6) 1 d PGU H 4
C347 C 0.1109(4) 0.5453(4) 0.0881(5) 0.054(6) Uani 0.148(6) 1 d PGU H 4
C348 C 0.1579(5) 0.5603(4) 0.0309(4) 0.063(6) Uani 0.148(6) 1 d PGU H 4
C349 C 0.2510(7) 0.5209(4) 0.0258(3) 0.067(6) Uani 0.148(6) 1 d PGU H 4
C350 C 0.3302(8) 0.5660(5) 0.00889(19) 0.057(6) Uani 0.148(6) 1 d PGU H 4
C351 C 0.4398(8) 0.5585(5) 0.0446(3) 0.057(6) Uani 0.148(6) 1 d PGU H 4
C352 C 0.4839(7) 0.5034(4) 0.1070(5) 0.056(6) Uani 0.148(6) 1 d PGU H 4
C353 C 0.5827(5) 0.5301(5) 0.1747(5) 0.058(6) Uani 0.148(6) 1 d PGU H 4
C354 C 0.6037(4) 0.5093(4) 0.2539(5) 0.055(6) Uani 0.148(6) 1 d PGU H 4
C355 C 0.5236(6) 0.4610(2) 0.2673(5) 0.047(5) Uani 0.148(6) 1 d PGU H 4
C356 C 0.4363(7) 0.43603(14) 0.2051(5) 0.052(6) Uani 0.148(6) 1 d PGU H 4
C357 C 0.3324(7) 0.43093(7) 0.2187(6) 0.055(6) Uani 0.148(6) 1 d PGU H 4
C358 C 0.2442(6) 0.4510(2) 0.1417(6) 0.056(6) Uani 0.148(6) 1 d PGU H 4
C359 C 0.2909(7) 0.4672(3) 0.0794(5) 0.066(6) Uani 0.148(6) 1 d PGU H 4
C360 C 0.4092(7) 0.4590(3) 0.1196(5) 0.057(6) Uani 0.148(6) 1 d PGU H 4
C401 C 0.6844(4) 0.8990(3) 0.1420(3) 0.0372(13) Uani 1 1 d . . .
C402 C 0.6040(4) 0.8998(3) 0.0617(4) 0.0414(14) Uani 1 1 d . . .
C403 C 0.6316(4) 0.8453(3) 0.0151(3) 0.0392(13) Uani 1 1 d . . .
C404 C 0.7263(4) 0.8125(3) 0.0661(3) 0.0391(13) Uani 1 1 d . . .
C405 C 0.7593(4) 0.8446(3) 0.1439(3) 0.0386(13) Uani 1 1 d . . .
C406 C 0.8187(4) 0.8088(3) 0.2174(4) 0.0462(15) Uani 1 1 d . . .
C407 C 0.8103(4) 0.8385(3) 0.2905(3) 0.0422(14) Uani 1 1 d . . .
H407 H 0.8571 0.8216 0.3429 0.051 Uiso 1 1 calc R . .
C408 C 0.7318(5) 0.8940(3) 0.2861(4) 0.0476(15) Uani 1 1 d . . .
H408 H 0.7274 0.9119 0.3363 0.057 Uiso 1 1 calc R . .
C409 C 0.6612(5) 0.9228(3) 0.2109(4) 0.0433(14) Uani 1 1 d . . .
C410 C 0.5603(5) 0.9582(3) 0.1942(4) 0.0472(15) Uani 1 1 d . . .
H410 H 0.5452 0.9819 0.2376 0.057 Uiso 1 1 calc R . .
C411 C 0.4794(5) 0.9586(3) 0.1112(4) 0.0511(16) Uani 1 1 d . . .
H411 H 0.4123 0.9833 0.1013 0.061 Uiso 1 1 calc R . .
C412 C 0.4972(5) 0.9235(3) 0.0444(4) 0.0462(14) Uani 1 1 d . . .
C413 C 0.4187(5) 0.8979(3) -0.0296(4) 0.0486(15) Uani 1 1 d . . .
H413 H 0.3468 0.9174 -0.0486 0.058 Uiso 1 1 calc R . .
C414 C 0.4468(5) 0.8422(3) -0.0764(3) 0.0455(14) Uani 1 1 d . . .
H414 H 0.3928 0.8261 -0.1264 0.055 Uiso 1 1 calc R . .
C415 C 0.5525(5) 0.8104(3) -0.0505(3) 0.0446(14) Uani 1 1 d . . .
C416 C 0.5843(5) 0.7441(3) -0.0704(3) 0.0494(16) Uani 1 1 d . . .
H416 H 0.5396 0.7209 -0.1198 0.059 Uiso 1 1 calc R . .
C417 C 0.6840(5) 0.7087(3) -0.0180(4) 0.0441(14) Uani 1 1 d . . .
H417 H 0.7029 0.6631 -0.0337 0.053 Uiso 1 1 calc R . .
C418 C 0.7528(4) 0.7408(3) 0.0556(4) 0.0445(14) Uani 1 1 d . . .
C419 C 0.8276(4) 0.7080(3) 0.1258(4) 0.0431(14) Uani 1 1 d . . .
H419 H 0.8576 0.6626 0.1202 0.052 Uiso 1 1 calc R . .
C420 C 0.8604(4) 0.7409(4) 0.2059(4) 0.0495(15) Uani 1 1 d . . .
H420 H 0.9110 0.7167 0.2520 0.059 Uiso 1 1 calc R . .

loop_
_atom_site_aniso_label
_atom_site_aniso_U_11
_atom_site_aniso_U_22
_atom_site_aniso_U_33
_atom_site_aniso_U_23
_atom_site_aniso_U_13
_atom_site_aniso_U_12
C1 0.083(7) 0.057(6) 0.127(8) -0.005(6) 0.036(6) 0.042(6)
C2 0.093(7) 0.030(6) 0.118(8) -0.022(6) 0.040(6) 0.024(6)
C3 0.100(7) 0.054(6) 0.089(7) -0.040(6) 0.037(6) 0.017(6)
C4 0.098(7) 0.073(7) 0.092(7) -0.023(6) 0.057(6) 0.022(6)
C5 0.069(6) 0.079(7) 0.124(7) -0.016(6) 0.060(6) 0.035(6)
C6 0.043(6) 0.085(7) 0.111(7) 0.003(6) 0.052(5) 0.018(5)
C7 0.027(6) 0.069(7) 0.116(7) 0.005(6) 0.014(6) 0.013(5)
C8 0.046(6) 0.060(6) 0.102(7) 0.025(6) 0.000(6) 0.026(5)
C9 0.082(7) 0.057(6) 0.123(8) 0.032(6) 0.011(7) 0.044(6)
C10 0.090(7) 0.045(6) 0.102(7) 0.045(6) 0.006(6) 0.023(6)
C11 0.096(7) 0.021(5) 0.113(7) 0.037(6) 0.030(6) 0.001(5)
C12 0.083(7) 0.014(5) 0.122(7) -0.009(6) 0.047(6) -0.007(5)
C13 0.077(6) 0.030(5) 0.108(7) -0.022(6) 0.025(6) -0.033(5)
C14 0.078(7) 0.051(6) 0.077(7) -0.044(6) 0.003(6) -0.037(6)
C15 0.093(7) 0.056(6) 0.055(6) -0.046(5) 0.012(6) -0.002(6)
C16 0.089(7) 0.068(7) 0.028(5) -0.022(5) 0.003(5) -0.005(6)
C17 0.111(7) 0.075(7) 0.037(6) -0.006(5) 0.030(6) -0.004(6)
C18 0.103(7) 0.074(7) 0.059(6) -0.011(6) 0.059(6) 0.001(6)
C19 0.087(6) 0.064(6) 0.065(6) 0.007(5) 0.067(5) -0.006(6)
C20 0.051(5) 0.077(6) 0.088(6) 0.006(5) 0.059(5) -0.016(5)
C21 0.048(6) 0.070(7) 0.122(7) 0.009(6) 0.037(6) -0.030(5)
C22 0.030(6) 0.068(7) 0.110(7) 0.005(6) 0.008(6) -0.019(5)
C23 0.058(6) 0.065(6) 0.082(7) -0.004(6) -0.024(6) -0.038(5)
C24 0.083(7) 0.070(7) 0.055(6) -0.003(6) -0.032(6) -0.012(6)
C25 0.079(7) 0.061(6) 0.063(7) 0.012(6) -0.027(6) 0.018(6)
C26 0.101(7) 0.068(7) 0.056(6) 0.038(6) -0.009(6) 0.020(6)
C27 0.116(7) 0.070(7) 0.040(6) 0.033(5) 0.023(6) 0.001(6)
C28 0.103(7) 0.067(7) 0.066(6) 0.036(6) 0.048(6) -0.010(6)
C29 0.088(7) 0.038(6) 0.096(7) 0.037(5) 0.046(6) -0.013(6)
C30 0.060(6) 0.038(5) 0.101(6) 0.008(5) 0.037(5) -0.031(5)
C31 0.049(6) 0.070(6) 0.109(7) 0.004(6) 0.036(6) -0.035(5)
C32 0.036(6) 0.062(6) 0.095(7) -0.013(6) 0.006(6) -0.031(5)
C33 0.060(6) 0.061(6) 0.060(6) -0.013(6) -0.014(6) -0.036(5)
C34 0.076(7) 0.062(6) 0.039(6) -0.011(5) -0.023(6) -0.006(6)
C35 0.068(7) 0.053(6) 0.052(6) 0.005(5) -0.023(6) 0.023(5)
C36 0.093(7) 0.064(6) 0.053(6) 0.032(6) 0.001(6) 0.029(6)
C37 0.104(7) 0.063(6) 0.040(6) 0.026(5) 0.029(5) 0.004(6)
C38 0.098(7) 0.056(6) 0.070(6) 0.028(5) 0.054(6) -0.010(6)
C39 0.097(7) 0.029(5) 0.097(7) 0.028(5) 0.055(6) -0.013(5)
C40 0.065(6) 0.029(5) 0.117(7) 0.009(6) 0.044(6) -0.031(5)
C41 0.080(6) 0.026(5) 0.115(7) -0.016(6) 0.027(6) -0.035(5)
C42 0.071(7) 0.047(6) 0.086(7) -0.036(6) -0.008(6) -0.041(5)
C43 0.093(7) 0.057(6) 0.051(6) -0.038(5) 0.004(6) -0.014(6)
C44 0.102(7) 0.079(7) 0.034(5) -0.021(5) 0.004(6) -0.018(6)
C45 0.119(7) 0.082(7) 0.036(6) 0.000(5) 0.034(6) -0.016(6)
C46 0.106(7) 0.084(7) 0.051(6) -0.010(5) 0.065(5) -0.014(6)
C47 0.091(7) 0.077(7) 0.065(6) 0.010(5) 0.070(5) -0.013(6)
C48 0.050(5) 0.078(6) 0.083(6) 0.003(5) 0.058(4) -0.017(5)
C49 0.039(5) 0.082(7) 0.103(7) 0.001(6) 0.050(5) 0.011(5)
C50 0.028(5) 0.063(6) 0.107(7) -0.004(6) 0.013(6) 0.008(5)
C51 0.046(6) 0.052(6) 0.094(7) 0.010(6) -0.008(6) 0.021(5)
C52 0.069(7) 0.048(6) 0.112(7) 0.018(6) 0.005(6) 0.038(6)
C53 0.083(7) 0.038(6) 0.089(7) 0.041(5) 0.013(6) 0.025(5)
C54 0.101(7) 0.016(5) 0.107(7) 0.028(5) 0.040(6) 0.002(5)
C55 0.085(7) 0.009(5) 0.115(7) -0.013(5) 0.047(6) -0.005(5)
C56 0.082(7) 0.027(5) 0.103(7) -0.028(5) 0.042(6) 0.012(5)
C57 0.099(7) 0.051(6) 0.082(7) -0.037(6) 0.040(6) 0.006(6)
C58 0.091(7) 0.071(7) 0.081(6) -0.021(6) 0.060(6) 0.008(6)
C59 0.061(6) 0.079(7) 0.114(7) -0.020(6) 0.059(6) 0.023(6)
C60 0.071(6) 0.051(6) 0.116(7) -0.017(6) 0.031(6) 0.032(5)
C101 0.087(9) 0.085(9) 0.090(9) 0.007(8) 0.000(8) 0.024(8)
C102 0.067(8) 0.083(9) 0.088(9) -0.013(8) 0.003(8) 0.021(8)
C103 0.052(8) 0.081(8) 0.089(9) -0.022(8) 0.023(7) 0.021(7)
C104 0.066(8) 0.072(8) 0.093(9) -0.025(8) 0.023(7) 0.031(7)
C105 0.088(9) 0.072(9) 0.097(9) -0.004(8) 0.011(8) 0.033(8)
C106 0.100(9) 0.056(8) 0.091(9) 0.001(8) 0.019(8) 0.022(8)
C107 0.102(9) 0.062(9) 0.089(9) 0.020(8) 0.025(8) 0.007(8)
C108 0.103(9) 0.076(9) 0.077(8) 0.026(8) 0.025(8) 0.012(8)
C109 0.099(9) 0.089(9) 0.071(9) 0.017(8) 0.007(8) 0.020(8)
C110 0.090(9) 0.090(9) 0.057(8) 0.008(8) 0.008(8) 0.010(8)
C111 0.082(9) 0.084(9) 0.061(9) -0.017(8) -0.002(8) 0.005(8)
C112 0.065(9) 0.080(9) 0.076(9) -0.018(8) -0.002(8) -0.001(8)
C113 0.069(9) 0.077(9) 0.093(9) -0.013(8) 0.006(8) -0.020(8)
C114 0.059(8) 0.074(8) 0.086(9) 0.002(8) 0.025(7) -0.029(7)
C115 0.046(8) 0.077(8) 0.086(8) -0.009(7) 0.042(7) -0.006(7)
C116 0.055(8) 0.067(8) 0.077(8) -0.005(7) 0.056(7) -0.005(7)
C117 0.063(7) 0.063(7) 0.068(7) -0.019(6) 0.053(6) 0.009(6)
C118 0.068(8) 0.059(8) 0.079(8) -0.033(7) 0.037(7) 0.020(7)
C119 0.077(8) 0.051(8) 0.061(8) -0.032(7) 0.036(7) 0.022(7)
C120 0.091(9) 0.048(8) 0.075(8) -0.012(7) 0.031(8) 0.012(7)
C121 0.093(9) 0.055(8) 0.079(8) -0.006(8) 0.021(8) -0.005(8)
C122 0.096(9) 0.062(8) 0.090(9) 0.015(8) 0.027(8) -0.015(8)
C123 0.070(8) 0.067(8) 0.083(8) 0.027(7) 0.036(7) -0.022(7)
C124 0.071(8) 0.071(8) 0.079(8) 0.021(7) 0.052(7) -0.011(7)
C125 0.088(9) 0.078(9) 0.070(8) 0.021(8) 0.040(8) 0.002(8)
C126 0.095(9) 0.085(9) 0.058(8) 0.010(7) 0.033(8) 0.005(8)
C127 0.092(9) 0.068(8) 0.053(8) -0.011(7) 0.043(7) 0.018(7)
C128 0.092(9) 0.066(8) 0.054(8) -0.028(7) 0.029(7) 0.016(8)
C129 0.095(9) 0.074(9) 0.065(9) -0.027(8) 0.008(8) -0.003(8)
C130 0.088(9) 0.067(9) 0.084(9) -0.019(8) 0.010(8) -0.016(8)
C131 0.100(9) 0.054(8) 0.091(9) -0.009(8) 0.020(8) -0.006(8)
C132 0.099(9) 0.060(8) 0.098(9) 0.009(8) 0.027(8) -0.019(8)
C133 0.074(8) 0.063(8) 0.085(8) 0.016(7) 0.038(7) -0.031(7)
C134 0.075(8) 0.065(8) 0.076(8) 0.010(7) 0.058(7) -0.015(7)
C135 0.095(9) 0.079(8) 0.067(8) 0.022(8) 0.043(8) -0.001(8)
C136 0.102(9) 0.090(9) 0.059(8) 0.006(7) 0.032(8) 0.007(8)
C137 0.088(8) 0.072(8) 0.057(8) -0.015(7) 0.046(7) 0.013(7)
C138 0.085(8) 0.069(8) 0.053(8) -0.033(7) 0.031(7) 0.016(7)
C139 0.094(9) 0.077(9) 0.058(8) -0.028(8) 0.009(8) 0.003(8)
C140 0.083(9) 0.067(9) 0.075(9) -0.016(8) 0.008(8) -0.015(8)
C141 0.071(9) 0.080(9) 0.085(9) -0.010(8) 0.004(8) -0.021(8)
C142 0.057(8) 0.080(9) 0.084(8) 0.013(8) 0.027(7) -0.024(7)
C143 0.044(8) 0.080(9) 0.089(8) 0.001(8) 0.039(7) -0.001(7)
C144 0.059(8) 0.074(8) 0.082(8) 0.002(7) 0.056(7) 0.002(7)
C145 0.072(8) 0.069(8) 0.070(8) -0.013(7) 0.061(7) 0.011(7)
C146 0.081(8) 0.069(8) 0.086(8) -0.025(7) 0.041(7) 0.027(7)
C147 0.090(8) 0.055(8) 0.070(8) -0.026(7) 0.041(7) 0.024(7)
C148 0.103(9) 0.051(8) 0.088(9) -0.010(8) 0.032(8) 0.018(8)
C149 0.109(9) 0.057(8) 0.096(9) 0.007(8) 0.020(8) 0.028(8)
C150 0.109(9) 0.062(9) 0.094(9) 0.021(8) 0.027(8) 0.006(8)
C151 0.112(9) 0.078(9) 0.079(9) 0.029(8) 0.025(8) 0.009(8)
C152 0.106(9) 0.091(9) 0.071(9) 0.021(8) 0.006(8) 0.017(8)
C153 0.101(9) 0.097(9) 0.056(8) 0.009(8) 0.008(8) 0.011(8)
C154 0.087(9) 0.089(9) 0.058(8) -0.016(8) 0.000(8) 0.011(8)
C155 0.069(9) 0.085(9) 0.073(9) -0.011(8) -0.003(8) 0.004(8)
C156 0.067(8) 0.085(9) 0.086(9) -0.006(8) 0.005(8) 0.025(8)
C157 0.050(8) 0.084(9) 0.090(9) -0.012(8) 0.025(7) 0.031(7)
C158 0.074(8) 0.078(8) 0.095(9) -0.015(8) 0.024(8) 0.041(8)
C159 0.097(9) 0.074(9) 0.101(9) 0.007(8) 0.011(8) 0.036(8)
C160 0.093(9) 0.084(9) 0.089(9) 0.014(8) -0.001(8) 0.025(8)
C201 0.126(11) 0.058(9) 0.063(9) 0.012(8) 0.034(9) 0.021(9)
C202 0.133(12) 0.048(9) 0.052(9) 0.012(8) 0.035(9) 0.019(9)
C203 0.131(11) 0.041(9) 0.038(9) 0.022(7) 0.047(9) 0.026(9)
C204 0.131(11) 0.049(9) 0.050(9) 0.025(8) 0.042(9) 0.035(9)
C205 0.127(11) 0.061(9) 0.066(9) 0.020(8) 0.035(9) 0.034(9)
C206 0.115(11) 0.056(9) 0.068(9) 0.022(8) 0.054(9) 0.039(9)
C207 0.108(11) 0.063(9) 0.070(9) 0.020(8) 0.064(8) 0.032(9)
C208 0.112(11) 0.064(9) 0.070(9) 0.020(8) 0.053(9) 0.015(9)
C209 0.119(11) 0.061(9) 0.072(9) 0.010(8) 0.039(9) 0.012(9)
C210 0.127(12) 0.055(9) 0.081(10) 0.005(8) 0.038(9) 0.003(9)
C211 0.137(12) 0.051(9) 0.075(10) -0.003(8) 0.037(9) 0.006(9)
C212 0.141(12) 0.045(9) 0.063(9) -0.001(8) 0.036(9) 0.015(9)
C213 0.137(12) 0.049(9) 0.056(9) -0.006(8) 0.056(9) 0.022(9)
C214 0.134(11) 0.055(9) 0.052(9) 0.007(8) 0.068(9) 0.026(9)
C215 0.133(11) 0.047(9) 0.042(9) 0.019(7) 0.063(9) 0.021(9)
C216 0.129(11) 0.049(9) 0.057(9) 0.027(8) 0.065(9) 0.017(9)
C217 0.134(11) 0.040(9) 0.064(9) 0.033(8) 0.059(9) 0.012(9)
C218 0.133(11) 0.038(9) 0.057(9) 0.032(8) 0.051(9) 0.029(9)
C219 0.135(11) 0.034(9) 0.066(9) 0.022(8) 0.052(9) 0.038(9)
C220 0.120(11) 0.041(9) 0.060(9) 0.016(8) 0.062(8) 0.049(8)
C221 0.120(11) 0.047(9) 0.062(9) 0.012(8) 0.069(8) 0.040(9)
C222 0.112(11) 0.058(9) 0.070(9) 0.017(8) 0.073(8) 0.034(9)
C223 0.118(11) 0.055(9) 0.057(9) 0.021(8) 0.076(8) 0.027(9)
C224 0.117(11) 0.056(9) 0.065(9) 0.031(8) 0.069(9) 0.016(9)
C225 0.116(11) 0.059(9) 0.078(9) 0.016(8) 0.059(9) 0.012(9)
C226 0.123(12) 0.050(9) 0.082(10) 0.013(8) 0.051(9) 0.004(9)
C227 0.138(12) 0.047(9) 0.081(9) 0.020(8) 0.050(9) 0.003(9)
C228 0.142(12) 0.045(9) 0.082(10) 0.012(8) 0.049(9) 0.011(9)
C229 0.142(12) 0.047(9) 0.078(10) 0.001(8) 0.045(9) 0.011(9)
C230 0.139(12) 0.049(9) 0.070(9) -0.003(8) 0.057(9) 0.022(9)
C231 0.131(12) 0.053(9) 0.071(9) 0.008(8) 0.065(9) 0.033(9)
C232 0.124(11) 0.063(9) 0.074(9) 0.010(8) 0.071(9) 0.033(9)
C233 0.122(11) 0.059(9) 0.063(9) 0.013(8) 0.076(9) 0.030(9)
C234 0.122(11) 0.058(9) 0.063(9) 0.026(8) 0.068(9) 0.018(9)
C235 0.124(11) 0.060(9) 0.076(9) 0.016(8) 0.058(9) 0.013(9)
C236 0.129(12) 0.051(9) 0.080(9) 0.015(8) 0.050(9) 0.004(9)
C237 0.137(12) 0.045(9) 0.080(9) 0.023(8) 0.051(9) 0.003(9)
C238 0.138(11) 0.040(9) 0.075(9) 0.014(8) 0.051(9) 0.015(9)
C239 0.140(12) 0.047(9) 0.068(9) 0.004(8) 0.046(9) 0.015(9)
C240 0.133(11) 0.048(9) 0.057(9) 0.003(8) 0.058(9) 0.027(9)
C241 0.135(11) 0.056(9) 0.039(9) -0.002(8) 0.058(9) 0.024(9)
C242 0.133(11) 0.057(9) 0.042(9) 0.013(8) 0.066(9) 0.026(9)
C243 0.136(11) 0.054(9) 0.038(8) 0.030(7) 0.060(9) 0.017(9)
C244 0.131(11) 0.053(9) 0.058(9) 0.031(8) 0.065(9) 0.014(9)
C245 0.137(12) 0.046(9) 0.064(9) 0.029(8) 0.059(9) 0.011(9)
C246 0.140(12) 0.047(9) 0.060(9) 0.029(8) 0.049(9) 0.023(9)
C247 0.142(12) 0.044(9) 0.074(9) 0.017(8) 0.049(9) 0.027(9)
C248 0.133(12) 0.049(9) 0.067(9) 0.013(8) 0.056(9) 0.038(9)
C249 0.128(12) 0.062(9) 0.069(9) 0.020(8) 0.049(9) 0.034(9)
C250 0.121(11) 0.066(9) 0.073(9) 0.014(8) 0.060(9) 0.031(9)
C251 0.122(11) 0.067(9) 0.070(9) 0.020(8) 0.053(9) 0.017(9)
C252 0.127(12) 0.064(10) 0.070(9) 0.013(8) 0.039(9) 0.014(9)
C253 0.132(12) 0.058(9) 0.080(10) 0.008(9) 0.039(9) 0.007(9)
C254 0.139(12) 0.056(9) 0.068(9) 0.002(8) 0.040(9) 0.009(9)
C255 0.142(12) 0.054(9) 0.051(9) 0.005(8) 0.037(9) 0.018(9)
C256 0.139(12) 0.056(9) 0.041(9) 0.020(8) 0.035(9) 0.019(9)
C257 0.138(12) 0.053(9) 0.034(9) 0.033(7) 0.043(9) 0.022(9)
C258 0.138(12) 0.059(9) 0.049(9) 0.031(8) 0.041(9) 0.031(9)
C259 0.134(12) 0.068(9) 0.063(9) 0.026(8) 0.034(9) 0.030(9)
C260 0.133(12) 0.064(9) 0.057(9) 0.016(8) 0.034(9) 0.024(9)
C301 0.075(9) 0.037(9) 0.047(9) 0.003(8) 0.011(8) 0.036(8)
C302 0.066(9) 0.029(8) 0.048(9) 0.006(8) 0.014(8) 0.031(8)
C303 0.069(9) 0.033(9) 0.060(9) 0.017(8) 0.018(8) 0.016(8)
C304 0.068(9) 0.037(9) 0.062(9) 0.011(8) 0.012(8) 0.012(8)
C305 0.079(10) 0.041(9) 0.056(9) 0.004(8) 0.000(8) 0.024(8)
C306 0.083(10) 0.050(9) 0.050(9) 0.002(8) -0.003(9) 0.022(8)
C307 0.078(10) 0.049(9) 0.040(9) 0.007(8) 0.012(8) 0.032(8)
C308 0.073(9) 0.049(9) 0.046(9) 0.012(8) 0.021(8) 0.044(8)
C309 0.068(9) 0.050(9) 0.050(9) 0.008(8) 0.015(8) 0.046(8)
C310 0.054(9) 0.057(9) 0.061(9) 0.010(8) 0.019(8) 0.044(8)
C311 0.050(9) 0.053(9) 0.058(9) 0.007(8) 0.010(8) 0.045(8)
C312 0.055(8) 0.037(8) 0.048(8) 0.006(6) 0.009(6) 0.033(7)
C313 0.066(9) 0.042(9) 0.052(9) 0.017(8) 0.003(8) 0.035(8)
C314 0.073(9) 0.044(9) 0.051(9) 0.031(8) 0.021(8) 0.029(8)
C315 0.066(9) 0.040(9) 0.061(9) 0.034(8) 0.026(8) 0.020(8)
C316 0.063(9) 0.048(9) 0.062(9) 0.041(8) 0.028(8) 0.011(8)
C317 0.053(9) 0.045(9) 0.068(9) 0.038(8) 0.020(8) 0.009(8)
C318 0.052(9) 0.038(9) 0.058(9) 0.023(8) 0.015(8) 0.002(8)
C319 0.054(9) 0.046(9) 0.060(9) 0.013(8) 0.005(8) 0.012(8)
C320 0.071(10) 0.052(9) 0.051(9) 0.006(8) -0.004(8) 0.014(8)
C321 0.069(10) 0.050(9) 0.044(9) 0.012(8) -0.006(8) 0.029(8)
C322 0.073(10) 0.052(9) 0.037(9) 0.018(8) 0.006(8) 0.034(8)
C323 0.074(10) 0.048(9) 0.047(9) 0.026(8) 0.016(8) 0.027(8)
C324 0.067(10) 0.050(9) 0.057(9) 0.028(8) 0.022(8) 0.024(8)
C325 0.063(9) 0.057(9) 0.055(9) 0.021(8) 0.026(8) 0.035(8)
C326 0.052(9) 0.058(9) 0.063(9) 0.024(8) 0.024(8) 0.033(8)
C327 0.041(9) 0.044(9) 0.071(9) 0.031(8) 0.018(8) 0.015(8)
C328 0.043(9) 0.047(9) 0.067(9) 0.012(8) 0.009(8) 0.019(8)
C329 0.047(9) 0.054(9) 0.060(9) 0.012(8) 0.003(8) 0.037(8)
C330 0.060(9) 0.050(9) 0.052(9) 0.010(8) -0.006(8) 0.041(8)
C331 0.064(9) 0.054(9) 0.047(9) 0.013(8) -0.006(8) 0.030(8)
C332 0.069(9) 0.060(9) 0.037(9) 0.022(8) 0.010(8) 0.029(8)
C333 0.075(9) 0.054(9) 0.043(9) 0.035(8) 0.022(8) 0.025(8)
C334 0.066(9) 0.056(9) 0.054(9) 0.036(8) 0.031(8) 0.024(8)
C335 0.065(9) 0.061(9) 0.054(9) 0.027(8) 0.033(8) 0.027(8)
C336 0.056(9) 0.061(9) 0.061(9) 0.026(8) 0.028(8) 0.029(8)
C337 0.051(9) 0.054(9) 0.068(9) 0.030(8) 0.022(8) 0.017(8)
C338 0.050(9) 0.053(9) 0.068(9) 0.015(8) 0.008(8) 0.020(8)
C339 0.052(9) 0.051(9) 0.061(9) 0.011(8) 0.001(8) 0.030(8)
C340 0.061(9) 0.046(9) 0.052(9) 0.009(8) -0.009(8) 0.037(8)
C341 0.064(9) 0.037(8) 0.053(9) 0.016(8) -0.001(8) 0.033(8)
C342 0.073(9) 0.038(9) 0.056(9) 0.026(8) 0.013(8) 0.027(8)
C343 0.061(9) 0.030(9) 0.066(9) 0.032(8) 0.018(8) 0.017(8)
C344 0.057(9) 0.040(9) 0.066(9) 0.032(8) 0.020(8) 0.011(8)
C345 0.045(9) 0.037(9) 0.071(9) 0.032(8) 0.013(8) 0.006(8)
C346 0.043(9) 0.030(9) 0.061(9) 0.017(8) 0.007(8) 0.002(8)
C347 0.046(9) 0.041(9) 0.061(9) 0.009(8) 0.000(8) 0.015(8)
C348 0.063(9) 0.050(9) 0.053(9) 0.007(8) -0.006(8) 0.016(8)
C349 0.078(10) 0.048(9) 0.053(9) 0.001(8) -0.003(8) 0.021(8)
C350 0.074(9) 0.053(9) 0.040(9) 0.008(8) 0.013(8) 0.029(8)
C351 0.072(9) 0.052(9) 0.049(9) 0.015(8) 0.026(8) 0.036(8)
C352 0.066(9) 0.047(9) 0.054(9) 0.005(8) 0.018(8) 0.042(8)
C353 0.056(9) 0.057(9) 0.060(9) 0.011(8) 0.021(8) 0.037(8)
C354 0.052(9) 0.051(9) 0.055(9) 0.006(8) 0.010(8) 0.037(8)
C355 0.051(8) 0.033(7) 0.048(8) 0.006(6) 0.009(6) 0.029(6)
C356 0.062(9) 0.025(8) 0.057(9) 0.008(8) 0.007(8) 0.028(8)
C357 0.063(9) 0.026(9) 0.068(9) 0.015(8) 0.012(8) 0.015(8)
C358 0.060(9) 0.030(9) 0.066(9) 0.006(8) 0.006(8) 0.009(8)
C359 0.075(10) 0.037(9) 0.062(9) 0.001(8) -0.005(8) 0.020(8)
C360 0.070(9) 0.031(9) 0.055(9) 0.005(8) 0.004(8) 0.033(8)
C401 0.050(3) 0.030(3) 0.041(3) -0.011(2) 0.029(3) -0.025(2)
C402 0.035(3) 0.029(3) 0.067(4) 0.022(3) 0.026(3) 0.001(2)
C403 0.047(3) 0.044(3) 0.033(3) -0.001(2) 0.022(2) -0.018(3)
C404 0.036(3) 0.038(3) 0.055(3) 0.001(2) 0.030(3) -0.006(2)
C405 0.032(3) 0.039(3) 0.045(3) 0.008(2) 0.014(2) -0.013(2)
C406 0.038(3) 0.053(4) 0.051(3) -0.009(3) 0.020(3) -0.014(3)
C407 0.036(3) 0.047(3) 0.039(3) 0.001(2) 0.008(2) -0.015(2)
C408 0.051(4) 0.048(3) 0.042(3) -0.006(3) 0.015(3) -0.018(3)
C409 0.046(3) 0.035(3) 0.052(3) -0.004(2) 0.021(3) -0.016(2)
C410 0.054(4) 0.029(3) 0.073(4) -0.010(3) 0.041(3) -0.004(2)
C411 0.066(4) 0.028(3) 0.075(4) 0.003(3) 0.045(4) 0.005(3)
C412 0.059(4) 0.029(3) 0.059(4) 0.014(3) 0.030(3) 0.003(3)
C413 0.053(4) 0.047(3) 0.041(3) 0.020(3) 0.011(3) -0.001(3)
C414 0.047(3) 0.054(4) 0.034(3) 0.013(3) 0.013(2) -0.006(3)
C415 0.053(4) 0.047(3) 0.042(3) 0.008(3) 0.026(3) -0.006(3)
C416 0.072(4) 0.051(4) 0.034(3) -0.010(3) 0.030(3) -0.026(3)
C417 0.060(4) 0.035(3) 0.056(3) -0.004(3) 0.042(3) -0.001(3)
C418 0.045(3) 0.043(3) 0.058(4) -0.003(3) 0.033(3) -0.009(3)
C419 0.034(3) 0.038(3) 0.064(4) 0.003(3) 0.025(3) 0.004(2)
C420 0.030(3) 0.059(4) 0.060(4) 0.011(3) 0.016(3) 0.002(3)

loop_
_atom_type_symbol
_atom_type_description
_atom_type_scat_dispersion_real
_atom_type_scat_dispersion_imag
_atom_type_scat_source
C C 0.0033 0.0016 'International Tables Vol C Tables 4.2.6.8 and 6.1.1.4'
H H 0.0000 0.0000 'International Tables Vol C Tables 4.2.6.8 and 6.1.1.4'

loop_
_geom_angle_atom_site_label_1
_geom_angle_atom_site_label_2
_geom_angle_atom_site_label_3
_geom_angle
C9 C1 C2 115.3
C9 C1 C5 121.1
C2 C1 C5 109.3
C12 C2 C1 122.5
C12 C2 C3 118.0
C1 C2 C3 107.5
C15 C3 C4 121.5
C15 C3 C2 120.0
C4 C3 C2 107.4
C18 C4 C5 119.6
C18 C4 C3 117.0
C5 C4 C3 110.0
C6 C5 C4 122.6
C6 C5 C1 122.4
C4 C5 C1 105.5
C5 C6 C7 118.4
C5 C6 C20 119.3
C7 C6 C20 110.3
C8 C7 C6 117.9
C8 C7 C22 123.8
C6 C7 C22 105.1
C7 C8 C9 125.6
C7 C8 C25 116.8
C9 C8 C25 106.1
C1 C9 C8 114.3
C1 C9 C10 123.2
C8 C9 C10 110.8
C11 C10 C26 123.6
C11 C10 C9 120.6
C26 C10 C9 104.7
C10 C11 C29 117.4
C10 C11 C12 116.2
C29 C11 C12 112.5
C2 C12 C11 122.2
C2 C12 C13 122.0
C11 C12 C13 103.6
C14 C13 C30 120.9
C14 C13 C12 118.6
C30 C13 C12 109.4
C13 C14 C15 120.3
C13 C14 C33 120.6
C15 C14 C33 107.0
C3 C15 C14 121.0
C3 C15 C16 123.9
C14 C15 C16 103.5
C17 C16 C34 121.8
C17 C16 C15 112.7
C34 C16 C15 112.8
C16 C17 C18 125.1
C16 C17 C37 117.6
C18 C17 C37 105.2
C4 C18 C19 118.0
C4 C18 C17 119.7
C19 C18 C17 110.2
C20 C19 C18 122.7
C20 C19 C38 115.7
C18 C19 C38 107.8
C19 C20 C21 125.0
C19 C20 C6 117.7
C21 C20 C6 106.0
C40 C21 C20 120.6
C40 C21 C22 118.7
C20 C21 C22 109.9
C23 C22 C21 122.7
C23 C22 C7 117.4
C21 C22 C7 108.6
C22 C23 C24 118.3
C22 C23 C42 115.6
C24 C23 C42 111.0
C25 C24 C23 124.1
C25 C24 C44 121.7
C23 C24 C44 104.6
C24 C25 C8 119.4
C24 C25 C26 120.0
C8 C25 C26 108.2
C27 C26 C10 119.9
C27 C26 C25 116.9
C10 C26 C25 110.1
C26 C27 C28 115.7
C26 C27 C45 123.0
C28 C27 C45 109.6
C29 C28 C27 124.7
C29 C28 C47 113.9
C27 C28 C47 106.8
C28 C29 C30 127.1
C28 C29 C11 118.2
C30 C29 C11 104.8
C31 C30 C29 118.5
C31 C30 C13 119.7
C29 C30 C13 109.4
C30 C31 C32 121.0
C30 C31 C48 118.0
C32 C31 C48 108.7
C33 C32 C31 121.3
C33 C32 C50 116.5
C31 C32 C50 110.5
C32 C33 C34 118.6
C32 C33 C14 116.5
C34 C33 C14 113.4
C35 C34 C33 124.9
C35 C34 C16 118.4
C33 C34 C16 103.2
C34 C35 C36 123.0
C34 C35 C51 118.4
C36 C35 C51 109.3
C37 C36 C35 116.5
C37 C36 C53 118.7
C35 C36 C53 110.6
C36 C37 C38 116.1
C36 C37 C17 122.7
C38 C37 C17 110.3
C39 C38 C37 125.2
C39 C38 C19 115.7
C37 C38 C19 106.6
C38 C39 C54 118.2
C38 C39 C40 127.1
C54 C39 C40 104.9
C21 C40 C41 121.5
C21 C40 C39 115.8
C41 C40 C39 109.0
C42 C41 C40 122.0
C42 C41 C55 117.7
C40 C41 C55 109.3
C41 C42 C43 120.6
C41 C42 C23 119.3
C43 C42 C23 107.9
C57 C43 C42 121.0
C57 C43 C44 124.4
C42 C43 C44 103.2
C45 C44 C24 118.9
C45 C44 C43 113.7
C24 C44 C43 112.7
C44 C45 C46 124.8
C44 C45 C27 119.3
C46 C45 C27 105.4
C58 C46 C47 118.3
C58 C46 C45 119.1
C47 C46 C45 110.2
C48 C47 C46 121.0
C48 C47 C28 118.5
C46 C47 C28 107.9
C47 C48 C31 124.0
C47 C48 C49 120.1
C31 C48 C49 105.1
C59 C49 C50 116.9
C59 C49 C48 118.5
C50 C49 C48 111.8
C51 C50 C49 119.9
C51 C50 C32 124.4
C49 C50 C32 103.9
C50 C51 C52 123.7
C50 C51 C35 116.9
C52 C51 C35 105.1
C60 C52 C51 114.8
C60 C52 C53 122.6
C51 C52 C53 112.3
C54 C53 C36 123.3
C54 C53 C52 121.7
C36 C53 C52 102.5
C53 C54 C39 118.1
C53 C54 C55 115.4
C39 C54 C55 112.5
C56 C55 C54 122.3
C56 C55 C41 123.2
C54 C55 C41 103.9
C55 C56 C57 117.8
C55 C56 C60 123.6
C57 C56 C60 105.1
C43 C57 C58 120.0
C43 C57 C56 119.6
C58 C57 C56 108.1
C46 C58 C59 119.9
C46 C58 C57 117.9
C59 C58 C57 110.1
C49 C59 C58 122.1
C49 C59 C60 122.7
C58 C59 C60 105.5
C52 C60 C59 121.6
C52 C60 C56 114.2
C59 C60 C56 111.2
C109 C101 C102 116.6
C109 C101 C105 124.4
C102 C101 C105 107.9
C112 C102 C103 121.2
C112 C102 C101 121.9
C103 C102 C101 106.5
C115 C103 C104 118.3
C115 C103 C102 118.6
C104 C103 C102 109.6
C118 C104 C103 121.5
C118 C104 C105 121.8
C103 C104 C105 108.1
C106 C105 C104 120.8
C106 C105 C101 116.9
C104 C105 C101 107.6
C105 C106 C120 118.4
C105 C106 C107 120.5
C120 C106 C107 108.9
C108 C107 C106 122.0
C108 C107 C122 120.5
C106 C107 C122 106.1
C107 C108 C125 120.4
C107 C108 C109 120.1
C125 C108 C109 107.0
C101 C109 C108 116.1
C101 C109 C110 121.4
C108 C109 C110 109.2
C111 C110 C126 121.2
C111 C110 C109 120.8
C126 C110 C109 105.3
C110 C111 C129 123.0
C110 C111 C112 118.2
C129 C111 C112 110.4
C102 C112 C111 120.6
C102 C112 C113 121.2
C111 C112 C113 103.5
C114 C113 C130 118.7
C114 C113 C112 116.0
C130 C113 C112 111.6
C113 C114 C133 120.1
C113 C114 C115 124.6
C133 C114 C115 106.5
C103 C115 C114 118.4
C103 C115 C116 122.9
C114 C115 C116 105.6
C117 C116 C134 121.7
C117 C116 C115 116.3
C134 C116 C115 110.1
C116 C117 C118 122.2
C116 C117 C137 121.9
C118 C117 C137 103.8
C104 C118 C119 116.9
C104 C118 C117 118.6
C119 C118 C117 111.0
C120 C119 C118 121.3
C120 C119 C138 114.9
C118 C119 C138 108.5
C119 C120 C121 124.8
C119 C120 C106 120.3
C121 C120 C106 107.0
C140 C121 C120 121.0
C140 C121 C122 115.4
C120 C121 C122 109.3
C123 C122 C121 122.2
C123 C122 C107 120.7
C121 C122 C107 108.4
C122 C123 C124 116.7
C122 C123 C142 119.1
C124 C123 C142 108.8
C125 C124 C123 124.4
C125 C124 C144 117.0
C123 C124 C144 106.9
C124 C125 C126 120.8
C124 C125 C108 117.3
C126 C125 C108 108.5
C127 C126 C125 122.9
C127 C126 C110 116.5
C125 C126 C110 110.0
C126 C127 C128 121.0
C126 C127 C145 115.3
C128 C127 C145 109.7
C129 C128 C127 123.4
C129 C128 C147 118.6
C127 C128 C147 107.6
C128 C129 C111 114.7
C128 C129 C130 122.9
C111 C129 C130 108.9
C131 C130 C129 118.2
C131 C130 C113 122.1
C129 C130 C113 105.5
C130 C131 C132 121.0
C130 C131 C148 120.8
C132 C131 C148 108.1
C133 C132 C131 117.5
C133 C132 C150 121.1
C131 C132 C150 109.9
C132 C133 C134 116.6
C132 C133 C114 120.4
C134 C133 C114 110.8
C135 C134 C133 125.1
C135 C134 C116 116.2
C133 C134 C116 107.0
C134 C135 C136 122.4
C134 C135 C151 116.0
C136 C135 C151 108.8
C137 C136 C135 122.4
C137 C136 C153 113.9
C135 C136 C153 109.9
C136 C137 C138 122.8
C136 C137 C117 115.1
C138 C137 C117 111.5
C139 C138 C137 122.4
C139 C138 C119 118.1
C137 C138 C119 105.2
C138 C139 C154 116.1
C138 C139 C140 125.8
C154 C139 C140 109.8
C121 C140 C139 115.2
C121 C140 C141 124.2
C139 C140 C141 104.3
C142 C141 C140 121.6
C142 C141 C155 115.7
C140 C141 C155 112.6
C141 C142 C143 123.2
C141 C142 C123 116.9
C143 C142 C123 108.5
C157 C143 C142 119.9
C157 C143 C144 122.0
C142 C143 C144 103.9
C145 C144 C124 121.1
C145 C144 C143 117.3
C124 C144 C143 111.8
C144 C145 C146 123.0
C144 C145 C127 122.7
C146 C145 C127 104.6
C158 C146 C147 116.7
C158 C146 C145 117.2
C147 C146 C145 110.6
C148 C147 C146 122.0
C148 C147 C128 117.4
C146 C147 C128 107.2
C147 C148 C131 121.9
C147 C148 C149 120.3
C131 C148 C149 106.5
C159 C149 C150 120.0
C159 C149 C148 117.4
C150 C149 C148 110.3
C151 C150 C149 121.5
C151 C150 C132 119.5
C149 C150 C132 105.2
C150 C151 C152 119.9
C150 C151 C135 121.6
C152 C151 C135 106.2
C160 C152 C151 116.9
C160 C152 C153 125.0
C151 C152 C153 111.4
C154 C153 C152 122.3
C154 C153 C136 122.5
C152 C153 C136 103.6
C153 C154 C139 121.7
C153 C154 C155 114.1
C139 C154 C155 109.3
C156 C155 C141 124.6
C156 C155 C154 121.7
C141 C155 C154 103.7
C155 C156 C157 117.4
C155 C156 C160 125.9
C157 C156 C160 104.6
C143 C157 C158 118.0
C143 C157 C156 119.2
C158 C157 C156 110.6
C146 C158 C157 122.0
C146 C158 C159 120.3
C157 C158 C159 107.7
C149 C159 C158 123.2
C149 C159 C160 118.0
C158 C159 C160 107.3
C152 C160 C159 122.7
C152 C160 C156 110.7
C159 C160 C156 109.6
C209 C201 C202 120.0
C209 C201 C205 120.0
C202 C201 C205 108.0
C212 C202 C201 120.0
C212 C202 C203 120.0
C201 C202 C203 108.0
C215 C203 C202 120.0
C215 C203 C204 120.0
C202 C203 C204 108.0
C218 C204 C203 120.0
C218 C204 C205 120.0
C203 C204 C205 108.0
C206 C205 C201 120.0
C206 C205 C204 120.0
C201 C205 C204 108.0
C205 C206 C207 120.0
C205 C206 C220 120.0
C207 C206 C220 108.0
C208 C207 C222 120.0
C208 C207 C206 120.0
C222 C207 C206 108.0
C207 C208 C225 120.0
C207 C208 C209 120.0
C225 C208 C209 108.0
C201 C209 C210 120.0
C201 C209 C208 120.0
C210 C209 C208 108.0
C211 C210 C209 120.0
C211 C210 C226 120.0
C209 C210 C226 108.0
C210 C211 C212 120.0
C210 C211 C229 120.0
C212 C211 C229 108.0
C202 C212 C211 120.0
C202 C212 C213 120.0
C211 C212 C213 108.0
C214 C213 C230 120.0
C214 C213 C212 120.0
C230 C213 C212 108.0
C213 C214 C215 120.0
C213 C214 C233 120.0
C215 C214 C233 108.0
C203 C215 C216 120.0
C203 C215 C214 120.0
C216 C215 C214 108.0
C217 C216 C215 120.0
C217 C216 C234 120.0
C215 C216 C234 108.0
C216 C217 C218 120.0
C216 C217 C237 120.0
C218 C217 C237 108.0
C204 C218 C217 120.0
C204 C218 C219 120.0
C217 C218 C219 108.0
C220 C219 C238 120.0
C220 C219 C218 120.0
C238 C219 C218 108.0
C219 C220 C221 120.0
C219 C220 C206 120.0
C221 C220 C206 108.0
C240 C221 C220 120.0
C240 C221 C222 120.0
C220 C221 C222 108.0
C223 C222 C207 120.0
C223 C222 C221 120.0
C207 C222 C221 108.0
C222 C223 C224 120.0
C222 C223 C242 120.0
C224 C223 C242 108.0
C225 C224 C223 120.0
C225 C224 C244 120.0
C223 C224 C244 108.0
C224 C225 C208 120.0
C224 C225 C226 120.0
C208 C225 C226 108.0
C227 C226 C225 120.0
C227 C226 C210 120.0
C225 C226 C210 108.0
C226 C227 C245 120.0
C226 C227 C228 120.0
C245 C227 C228 108.0
C229 C228 C247 120.0
C229 C228 C227 120.0
C247 C228 C227 108.0
C228 C229 C211 120.0
C228 C229 C230 120.0
C211 C229 C230 108.0
C231 C230 C213 120.0
C231 C230 C229 120.0
C213 C230 C229 108.0
C230 C231 C232 120.0
C230 C231 C248 120.0
C232 C231 C248 108.0
C233 C232 C231 120.0
C233 C232 C250 120.0
C231 C232 C250 108.0
C232 C233 C214 120.0
C232 C233 C234 120.0
C214 C233 C234 108.0
C235 C234 C233 120.0
C235 C234 C216 120.0
C233 C234 C216 108.0
C234 C235 C251 120.0
C234 C235 C236 120.0
C251 C235 C236 108.0
C237 C236 C235 120.0
C237 C236 C253 120.0
C235 C236 C253 108.0
C236 C237 C217 120.0
C236 C237 C238 120.0
C217 C237 C238 108.0
C239 C238 C219 120.0
C239 C238 C237 120.0
C219 C238 C237 108.0
C238 C239 C254 120.0
C238 C239 C240 120.0
C254 C239 C240 108.0
C221 C240 C239 120.0
C221 C240 C241 120.0
C239 C240 C241 108.0
C242 C241 C255 120.0
C242 C241 C240 120.0
C255 C241 C240 108.0
C241 C242 C243 120.0
C241 C242 C223 120.0
C243 C242 C223 108.0
C257 C243 C242 120.0
C257 C243 C244 120.0
C242 C243 C244 108.0
C245 C244 C224 120.0
C245 C244 C243 120.0
C224 C244 C243 108.0
C244 C245 C227 120.0
C244 C245 C246 120.0
C227 C245 C246 108.0
C258 C246 C245 120.0
C258 C246 C247 120.0
C245 C246 C247 108.0
C248 C247 C228 120.0
C248 C247 C246 120.0
C228 C247 C246 108.0
C247 C248 C249 120.0
C247 C248 C231 120.0
C249 C248 C231 108.0
C259 C249 C248 120.0
C259 C249 C250 120.0
C248 C249 C250 108.0
C251 C250 C232 120.0
C251 C250 C249 120.0
C232 C250 C249 108.0
C250 C251 C252 120.0
C250 C251 C235 120.0
C252 C251 C235 108.0
C260 C252 C253 120.0
C260 C252 C251 120.0
C253 C252 C251 108.0
C254 C253 C252 120.0
C254 C253 C236 120.0
C252 C253 C236 108.0
C253 C254 C239 120.0
C253 C254 C255 120.0
C239 C254 C255 108.0
C256 C255 C241 120.0
C256 C255 C254 120.0
C241 C255 C254 108.0
C255 C256 C260 120.0
C255 C256 C257 120.0
C260 C256 C257 108.0
C243 C257 C256 120.0
C243 C257 C258 120.0
C256 C257 C258 108.0
C246 C258 C259 120.0
C246 C258 C257 120.0
C259 C258 C257 108.0
C249 C259 C258 120.0
C249 C259 C260 120.0
C258 C259 C260 108.0
C252 C260 C256 120.0
C252 C260 C259 120.0
C256 C260 C259 108.0
C309 C301 C302 115.1
C309 C301 C305 123.8
C302 C301 C305 108.6
C312 C302 C303 119.1
C312 C302 C301 123.8
C303 C302 C301 107.5
C315 C303 C302 120.0
C315 C303 C304 121.5
C302 C303 C304 107.7
C318 C304 C305 122.7
C318 C304 C303 119.1
C305 C304 C303 109.4
C306 C305 C304 120.7
C306 C305 C301 120.2
C304 C305 C301 106.8
C305 C306 C307 116.1
C305 C306 C320 117.3
C307 C306 C320 110.4
C308 C307 C306 124.4
C308 C307 C322 122.6
C306 C307 C322 105.2
C307 C308 C325 118.4
C307 C308 C309 120.4
C325 C308 C309 106.4
C301 C309 C308 114.8
C301 C309 C310 122.0
C308 C309 C310 109.4
C311 C310 C326 122.5
C311 C310 C309 121.2
C326 C310 C309 105.3
C310 C311 C329 119.0
C310 C311 C312 117.3
C329 C311 C312 109.4
C302 C312 C311 120.5
C302 C312 C313 121.8
C311 C312 C313 104.4
C314 C313 C330 118.4
C314 C313 C312 117.7
C330 C313 C312 110.3
C313 C314 C315 120.9
C313 C314 C333 121.1
C315 C314 C333 107.0
C303 C315 C314 120.2
C303 C315 C316 120.9
C314 C315 C316 104.6
C317 C316 C334 119.3
C317 C316 C315 116.2
C334 C316 C315 111.8
C316 C317 C318 123.9
C316 C317 C337 121.0
C318 C317 C337 103.2
C304 C318 C319 116.5
C304 C318 C317 118.2
C319 C318 C317 111.4
C320 C319 C318 120.2
C320 C319 C338 118.0
C318 C319 C338 107.8
C319 C320 C321 123.3
C319 C320 C306 122.3
C321 C320 C306 106.1
C340 C321 C320 119.5
C340 C321 C322 119.5
C320 C321 C322 109.4
C323 C322 C321 120.0
C323 C322 C307 118.7
C321 C322 C307 108.1
C322 C323 C324 117.3
C322 C323 C342 118.8
C324 C323 C342 108.4
C325 C324 C323 124.0
C325 C324 C344 120.4
C323 C324 C344 106.5
C324 C325 C326 119.6
C324 C325 C308 118.7
C326 C325 C308 108.9
C327 C326 C325 119.6
C327 C326 C310 119.5
C325 C326 C310 109.9
C326 C327 C328 116.8
C326 C327 C345 120.7
C328 C327 C345 109.9
C329 C328 C327 124.1
C329 C328 C347 116.9
C327 C328 C347 107.9
C328 C329 C311 117.9
C328 C329 C330 123.0
C311 C329 C330 109.7
C331 C330 C329 119.6
C331 C330 C313 120.3
C329 C330 C313 106.0
C330 C331 C332 123.3
C330 C331 C348 119.2
C332 C331 C348 109.0
C333 C332 C331 116.8
C333 C332 C350 121.0
C331 C332 C350 109.9
C332 C333 C334 116.4
C332 C333 C314 120.0
C334 C333 C314 111.4
C335 C334 C333 124.4
C335 C334 C316 119.9
C333 C334 C316 105.1
C334 C335 C336 121.2
C334 C335 C351 118.3
C336 C335 C351 107.0
C337 C336 C335 118.9
C337 C336 C353 117.9
C335 C336 C353 111.2
C336 C337 C338 116.7
C336 C337 C317 119.6
C338 C337 C317 111.9
C339 C338 C337 124.2
C339 C338 C319 117.0
C337 C338 C319 105.5
C338 C339 C354 119.5
C338 C339 C340 123.8
C354 C339 C340 107.4
C321 C340 C341 121.9
C321 C340 C339 118.5
C341 C340 C339 105.8
C342 C341 C340 121.0
C342 C341 C355 116.4
C340 C341 C355 111.9
C341 C342 C343 120.5
C341 C342 C323 118.7
C343 C342 C323 109.4
C357 C343 C342 122.6
C357 C343 C344 120.8
C342 C343 C344 103.6
C345 C344 C324 120.4
C345 C344 C343 116.1
C324 C344 C343 111.8
C344 C345 C346 124.5
C344 C345 C327 119.2
C346 C345 C327 104.4
C358 C346 C347 117.0
C358 C346 C345 118.7
C347 C346 C345 110.7
C348 C347 C328 120.2
C348 C347 C346 119.1
C328 C347 C346 107.0
C347 C348 C349 122.9
C347 C348 C331 120.6
C349 C348 C331 104.1
C359 C349 C350 116.4
C359 C349 C348 117.7
C350 C349 C348 113.4
C351 C350 C349 124.7
C351 C350 C332 120.7
C349 C350 C332 103.4
C350 C351 C352 119.3
C350 C351 C335 119.3
C352 C351 C335 107.7
C360 C352 C351 115.6
C360 C352 C353 123.4
C351 C352 C353 110.8
C354 C353 C336 124.5
C354 C353 C352 120.6
C336 C353 C352 103.2
C353 C354 C339 116.8
C353 C354 C355 115.9
C339 C354 C355 112.0
C356 C355 C354 122.6
C356 C355 C341 124.4
C354 C355 C341 102.6
C355 C356 C360 123.0
C355 C356 C357 117.8
C360 C356 C357 106.1
C343 C357 C356 118.1
C343 C357 C358 121.9
C356 C357 C358 108.2
C346 C358 C359 122.6
C346 C358 C357 117.9
C359 C358 C357 109.1
C349 C359 C358 120.6
C349 C359 C360 119.7
C358 C359 C360 106.1
C352 C360 C356 114.3
C352 C360 C359 124.1
C356 C360 C359 110.5
C405 C401 C409 124.6(5)
C405 C401 C402 107.5(4)
C409 C401 C402 121.5(5)
C412 C402 C401 123.7(5)
C412 C402 C403 122.7(5)
C401 C402 C403 107.5(5)
C404 C403 C415 123.5(5)
C404 C403 C402 107.6(5)
C415 C403 C402 122.1(5)
C403 C404 C405 109.2(5)
C403 C404 C418 122.8(5)
C405 C404 C418 121.7(5)
C404 C405 C401 108.2(5)
C404 C405 C406 123.7(5)
C401 C405 C406 121.5(5)
C405 C406 C420 114.4(5)
C405 C406 C407 115.5(5)
C420 C406 C407 128.9(6)
C406 C407 C408 120.8(5)
C406 C407 H407 119.6
C408 C407 H407 119.6
C409 C408 C407 122.9(5)
C409 C408 H408 118.6
C407 C408 H408 118.6
C401 C409 C408 113.4(5)
C401 C409 C410 116.2(5)
C408 C409 C410 128.8(6)
C409 C410 C411 120.4(5)
C409 C410 H410 119.8
C411 C410 H410 119.8
C412 C411 C410 122.2(5)
C412 C411 H411 118.9
C410 C411 H411 118.9
C402 C412 C413 116.2(6)
C402 C412 C411 114.3(6)
C413 C412 C411 128.3(6)
C412 C413 C414 120.3(5)
C412 C413 H413 119.8
C414 C413 H413 119.8
C415 C414 C413 122.3(5)
C415 C414 H414 118.8
C413 C414 H414 118.8
C416 C415 C403 114.6(5)
C416 C415 C414 129.5(6)
C403 C415 C414 114.8(5)
C415 C416 C417 122.0(5)
C415 C416 H416 119.0
C417 C416 H416 119.0
C418 C417 C416 121.1(5)
C418 C417 H417 119.5
C416 C417 H417 119.5
C419 C418 C417 128.7(5)
C419 C418 C404 115.5(5)
C417 C418 C404 114.4(5)
C418 C419 C420 121.9(5)
C418 C419 H419 119.0
C420 C419 H419 119.0
C406 C420 C419 121.2(5)
C406 C420 H420 119.4
C419 C420 H420 119.4

loop_
_geom_bond_atom_site_label_1
_geom_bond_atom_site_label_2
_geom_bond_distance
C1 C9 1.3606
C1 C2 1.4450
C1 C5 1.4832
C2 C12 1.3645
C2 C3 1.4579
C3 C15 1.3318
C3 C4 1.4573
C4 C18 1.3725
C4 C5 1.4415
C5 C6 1.3316
C6 C7 1.4571
C6 C20 1.4745
C7 C8 1.3668
C7 C22 1.4865
C8 C9 1.4588
C8 C25 1.4612
C9 C10 1.4800
C10 C11 1.3627
C10 C26 1.4530
C11 C29 1.4502
C11 C12 1.4589
C12 C13 1.4630
C13 C14 1.3216
C13 C30 1.4534
C14 C15 1.4718
C14 C33 1.4736
C15 C16 1.4987
C16 C17 1.3426
C16 C34 1.4620
C17 C18 1.4750
C17 C37 1.4797
C18 C19 1.4456
C19 C20 1.3685
C19 C38 1.4905
C20 C21 1.4373
C21 C40 1.3035
C21 C22 1.4406
C22 C23 1.3988
C23 C24 1.4155
C23 C42 1.5006
C24 C25 1.3799
C24 C44 1.4632
C25 C26 1.4635
C26 C27 1.3599
C27 C28 1.4654
C27 C45 1.4863
C28 C29 1.3583
C28 C47 1.4861
C29 C30 1.4417
C30 C31 1.3150
C31 C32 1.4222
C31 C48 1.4561
C32 C33 1.3851
C32 C50 1.4740
C33 C34 1.4110
C34 C35 1.3584
C35 C36 1.4455
C35 C51 1.4570
C36 C37 1.3726
C36 C53 1.4702
C37 C38 1.4556
C38 C39 1.3523
C39 C54 1.4403
C39 C40 1.4592
C40 C41 1.4476
C41 C42 1.3212
C41 C55 1.4690
C42 C43 1.4749
C43 C57 1.3350
C43 C44 1.4965
C44 C45 1.3313
C45 C46 1.4733
C46 C58 1.3864
C46 C47 1.4441
C47 C48 1.3675
C48 C49 1.4650
C49 C59 1.3383
C49 C50 1.4379
C50 C51 1.3606
C51 C52 1.4498
C52 C60 1.3480
C52 C53 1.4974
C53 C54 1.3587
C54 C55 1.4550
C55 C56 1.3454
C56 C57 1.4697
C56 C60 1.4703
C57 C58 1.4600
C58 C59 1.4421
C59 C60 1.4546
C101 C109 1.3737
C101 C102 1.4660
C101 C105 1.4838
C102 C112 1.3570
C102 C103 1.4598
C103 C115 1.3451
C103 C104 1.4431
C104 C118 1.3698
C104 C105 1.4455
C105 C106 1.3349
C106 C120 1.4651
C106 C107 1.4676
C107 C108 1.3499
C107 C122 1.4730
C108 C125 1.4496
C108 C109 1.4685
C109 C110 1.4762
C110 C111 1.3469
C110 C126 1.4625
C111 C129 1.4412
C111 C112 1.4685
C112 C113 1.4686
C113 C114 1.3184
C113 C130 1.4593
C114 C133 1.4829
C114 C115 1.4841
C115 C116 1.4862
C116 C117 1.3630
C116 C134 1.4520
C117 C118 1.4543
C117 C137 1.4962
C118 C119 1.4468
C119 C120 1.3603
C119 C138 1.4842
C120 C121 1.4398
C121 C140 1.3298
C121 C122 1.4432
C122 C123 1.3846
C123 C124 1.4162
C123 C142 1.5054
C124 C125 1.3970
C124 C144 1.4513
C125 C126 1.4398
C126 C127 1.3528
C127 C128 1.4408
C127 C145 1.4921
C128 C129 1.3665
C128 C147 1.4705
C129 C130 1.4488
C130 C131 1.3258
C131 C132 1.4413
C131 C148 1.4551
C132 C133 1.3824
C132 C150 1.4593
C133 C134 1.4157
C134 C135 1.3828
C135 C136 1.4444
C135 C151 1.4553
C136 C137 1.3670
C136 C153 1.4834
C137 C138 1.4527
C138 C139 1.3494
C139 C154 1.4441
C139 C140 1.4535
C140 C141 1.4536
C141 C142 1.3059
C141 C155 1.4637
C142 C143 1.4702
C143 C157 1.3500
C143 C144 1.4822
C144 C145 1.3371
C145 C146 1.4577
C146 C158 1.3771
C146 C147 1.4494
C147 C148 1.3695
C148 C149 1.4567
C149 C159 1.3271
C149 C150 1.4549
C150 C151 1.3529
C151 C152 1.4505
C152 C160 1.3599
C152 C153 1.4780
C153 C154 1.3606
C154 C155 1.4671
C155 C156 1.3497
C156 C157 1.4675
C156 C160 1.4744
C157 C158 1.4486
C158 C159 1.4499
C159 C160 1.4713
C201 C209 1.3670
C201 C202 1.4533
C201 C205 1.4534
C202 C212 1.3673
C202 C203 1.4533
C203 C215 1.3670
C203 C204 1.4533
C204 C218 1.3670
C204 C205 1.4535
C205 C206 1.3669
C206 C207 1.4533
C206 C220 1.4533
C207 C208 1.3671
C207 C222 1.4532
C208 C225 1.4531
C208 C209 1.4533
C209 C210 1.4532
C210 C211 1.3669
C210 C226 1.4535
C211 C212 1.4530
C211 C229 1.4533
C212 C213 1.4534
C213 C214 1.3670
C213 C230 1.4533
C214 C215 1.4533
C214 C233 1.4533
C215 C216 1.4532
C216 C217 1.3671
C216 C234 1.4534
C217 C218 1.4532
C217 C237 1.4533
C218 C219 1.4533
C219 C220 1.3672
C219 C238 1.4532
C220 C221 1.4533
C221 C240 1.3669
C221 C222 1.4535
C222 C223 1.3673
C223 C224 1.4532
C223 C242 1.4535
C224 C225 1.3673
C224 C244 1.4533
C225 C226 1.4532
C226 C227 1.3670
C227 C245 1.4532
C227 C228 1.4534
C228 C229 1.3669
C228 C247 1.4534
C229 C230 1.4535
C230 C231 1.3669
C231 C232 1.4531
C231 C248 1.4535
C232 C233 1.3670
C232 C250 1.4533
C233 C234 1.4533
C234 C235 1.3671
C235 C251 1.4532
C235 C236 1.4534
C236 C237 1.3671
C236 C253 1.4535
C237 C238 1.4533
C238 C239 1.3671
C239 C254 1.4532
C239 C240 1.4534
C240 C241 1.4535
C241 C242 1.3668
C241 C255 1.4533
C242 C243 1.4532
C243 C257 1.3671
C243 C244 1.4535
C244 C245 1.3670
C245 C246 1.4533
C246 C258 1.3669
C246 C247 1.4534
C247 C248 1.3670
C248 C249 1.4533
C249 C259 1.3670
C249 C250 1.4535
C250 C251 1.3672
C251 C252 1.4532
C252 C260 1.3668
C252 C253 1.4530
C253 C254 1.3670
C254 C255 1.4535
C255 C256 1.3671
C256 C260 1.4534
C256 C257 1.4534
C257 C258 1.4534
C258 C259 1.4534
C259 C260 1.4535
C301 C309 1.3685
C301 C302 1.4576
C301 C305 1.4743
C302 C312 1.3446
C302 C303 1.4563
C303 C315 1.3396
C303 C304 1.4609
C304 C318 1.3682
C304 C305 1.4389
C305 C306 1.3449
C306 C307 1.4541
C306 C320 1.4576
C307 C308 1.3448
C307 C322 1.4850
C308 C325 1.4512
C308 C309 1.4708
C309 C310 1.4825
C310 C311 1.3460
C310 C326 1.4556
C311 C329 1.4367
C311 C312 1.4740
C312 C313 1.4836
C313 C314 1.3302
C313 C330 1.4636
C314 C315 1.4760
C314 C333 1.4807
C315 C316 1.4858
C316 C317 1.3543
C316 C334 1.4551
C317 C318 1.4632
C317 C337 1.4845
C318 C319 1.4564
C319 C320 1.3538
C319 C338 1.4734
C320 C321 1.4466
C321 C340 1.3149
C321 C322 1.4481
C322 C323 1.3889
C323 C324 1.4254
C323 C342 1.4949
C324 C325 1.3804
C324 C344 1.4533
C325 C326 1.4447
C326 C327 1.3551
C327 C328 1.4496
C327 C345 1.4877
C328 C329 1.3595
C328 C347 1.4604
C329 C330 1.4494
C330 C331 1.3289
C331 C332 1.4370
C331 C348 1.4646
C332 C333 1.3810
C332 C350 1.4753
C333 C334 1.4220
C334 C335 1.3776
C335 C336 1.4568
C335 C351 1.4576
C336 C337 1.3694
C336 C353 1.4786
C337 C338 1.4630
C338 C339 1.3552
C339 C354 1.4387
C339 C340 1.4602
C340 C341 1.4556
C341 C342 1.3227
C341 C355 1.4718
C342 C343 1.4633
C343 C357 1.3434
C343 C344 1.4841
C344 C345 1.3351
C345 C346 1.4643
C346 C358 1.3690
C346 C347 1.4610
C347 C348 1.3662
C348 C349 1.4505
C349 C359 1.3366
C349 C350 1.4401
C350 C351 1.3507
C351 C352 1.4509
C352 C360 1.3550
C352 C353 1.4878
C353 C354 1.3565
C354 C355 1.4587
C355 C356 1.3434
C356 C360 1.4581
C356 C357 1.4621
C357 C358 1.4679
C358 C359 1.4466
C359 C360 1.4611
C401 C405 1.399(8)
C401 C409 1.403(8)
C401 C402 1.414(8)
C402 C412 1.391(8)
C402 C403 1.420(8)
C403 C404 1.382(8)
C403 C415 1.396(8)
C404 C405 1.393(8)
C404 C418 1.406(8)
C405 C406 1.402(8)
C406 C420 1.418(9)
C406 C407 1.420(8)
C407 C408 1.437(9)
C407 H407 0.9500
C408 C409 1.408(8)
C408 H408 0.9500
C409 C410 1.409(8)
C410 C411 1.451(9)
C410 H410 0.9500
C411 C412 1.417(8)
C411 H411 0.9500
C412 C413 1.410(8)
C413 C414 1.442(9)
C413 H413 0.9500
C414 C415 1.420(8)
C414 H414 0.9500
C415 C416 1.384(8)
C416 C417 1.455(9)
C416 H416 0.9500
C417 C418 1.406(8)
C417 H417 0.9500
C418 C419 1.401(8)
C419 C420 1.435(8)
C419 H419 0.9500
C420 H420 0.9500
